data_2105080
loop_
_publ_author_name
'Mocilac, Pavle'
'Donnelly, Katie'
'Gallagher, John F.'

_publ_section_title
;
 Structural systematics and conformational analyses of a 3 \\times 3
 isomer grid of fluoro-<i>N</i>-(pyridyl)benzamides: physicochemical
 correlations, polymorphism and isomorphous relationships
;
_journal_coeditor_code GP5047
_journal_issue 2
_journal_name_full 'Acta Crystallographica Section B'
_journal_page_first 189
_journal_page_last 203
_journal_paper_doi 10.1107/S0108768112006799
_journal_volume 68
_journal_year 2012
_chemical_formula_moiety 'C12 H9 F N2 O'
_chemical_formula_sum 'C12 H9 F N2 O'
_chemical_formula_weight 216.21
_chemical_melting_point 363
_chemical_name_common Fom
_chemical_name_systematic 2-Fluoro-N-(pyridin-3-yl)benzamide
_space_group_IT_number 4
_symmetry_cell_setting monoclinic
_symmetry_space_group_name_Hall 'P 2yb'
_symmetry_space_group_name_H-M 'P 1 21 1'
_atom_sites_solution_hydrogens geom
_atom_sites_solution_primary direct
_atom_sites_solution_secondary difmap
_audit_creation_method SHELXL-97
_cell_angle_alpha 90.00
_cell_angle_beta 98.405(3)
_cell_angle_gamma 90.00
_cell_formula_units_Z 12
_cell_length_a 16.2051(4)
_cell_length_b 5.22390(10)
_cell_length_c 35.8162(9)
_cell_measurement_reflns_used 6501
_cell_measurement_temperature 294.0(10)
_cell_measurement_theta_max 27.5
_cell_measurement_theta_min 2.55
_cell_volume 2999.41(12)
_computing_cell_refinement
;
CrysAlisPro, Oxford Diffraction Ltd.,
Version 1.171.33.55 (release 05-01-2010 CrysAlis171 .NET)
(compiled Jan  5 2010,16:28:46)
;
_computing_data_collection
;
CrysAlisPro, Oxford Diffraction Ltd.,
Version 1.171.33.55 (release 05-01-2010 CrysAlis171 .NET)
(compiled Jan  5 2010,16:28:46)
;
_computing_data_reduction
;
CrysAlisPro, Oxford Diffraction Ltd.,
Version 1.171.33.55 (release 05-01-2010 CrysAlis171 .NET)
(compiled Jan  5 2010,16:28:46)
;
_computing_molecular_graphics 'PLATON (Spek, 2009)'
_computing_publication_material SHELXL97
_computing_structure_refinement 'SHELXL97 (Sheldrick, 2008) and SORTX (McArdle, 1995)'
_computing_structure_solution 'SHELXS97 (Sheldrick, 2008)'
_diffrn_ambient_temperature 294.0(10)
_diffrn_measured_fraction_theta_full 0.989
_diffrn_measured_fraction_theta_max 0.989
_diffrn_measurement_device 'Xcalibur, Sapphire3, Gemini Ultra'
_diffrn_measurement_method '\w scans'
_diffrn_radiation_monochromator graphite
_diffrn_radiation_source 'fine-focus sealed tube'
_diffrn_radiation_type CuK\a
_diffrn_radiation_wavelength 1.54184
_diffrn_reflns_av_R_equivalents 0.0262
_diffrn_reflns_av_sigmaI/netI 0.0243
_diffrn_reflns_limit_h_max 17
_diffrn_reflns_limit_h_min -17
_diffrn_reflns_limit_k_max 5
_diffrn_reflns_limit_k_min -5
_diffrn_reflns_limit_l_max 39
_diffrn_reflns_limit_l_min -38
_diffrn_reflns_number 13035
_diffrn_reflns_theta_full 58.25
_diffrn_reflns_theta_max 58.25
_diffrn_reflns_theta_min 2.76
_diffrn_standards_decay_% 1
_diffrn_standards_interval_time 60
_diffrn_standards_number 13041
_exptl_absorpt_coefficient_mu 0.893
_exptl_absorpt_correction_T_max 0.8703
_exptl_absorpt_correction_T_min 0.6789
_exptl_absorpt_correction_type analytical
_exptl_absorpt_process_details '(ABSFAC, Clark and Reid, 1998)'
_exptl_crystal_colour colourless
_exptl_crystal_density_diffrn 1.436
_exptl_crystal_density_method 'not measured'
_exptl_crystal_description needle
_exptl_crystal_F_000 1344
_exptl_crystal_size_max 0.47
_exptl_crystal_size_mid 0.23
_exptl_crystal_size_min 0.16
_refine_diff_density_max 0.160
_refine_diff_density_min -0.191
_refine_ls_abs_structure_details '(Flack, 1983)'
_refine_ls_abs_structure_Flack 0.0(13)
_refine_ls_extinction_coef 0.00067(16)
_refine_ls_extinction_expression Fc^*^=kFc[1+0.001xFc^2^\l^3^/sin(2\q)]^-1/4^
_refine_ls_extinction_method SHELXL
_refine_ls_goodness_of_fit_ref 1.058
_refine_ls_hydrogen_treatment constr
_refine_ls_matrix_type full
_refine_ls_number_parameters 1315
_refine_ls_number_reflns 5835
_refine_ls_number_restraints 638
_refine_ls_restrained_S_all 1.018
_refine_ls_R_factor_all 0.0658
_refine_ls_R_factor_gt 0.0594
_refine_ls_shift/su_max 0.000
_refine_ls_shift/su_mean 0.000
_refine_ls_structure_factor_coef Fsqd
_refine_ls_weighting_details 'w=1/[\s^2^(Fo^2^)+(0.099P)^2^+1.37P] where P=(Fo^2^+2Fc^2^)/3'
_refine_ls_weighting_scheme calc
_refine_ls_wR_factor_gt 0.1686
_refine_ls_wR_factor_ref 0.1763
_reflns_number_gt 5064
_reflns_number_total 5835
_reflns_threshold_expression I>2\s(I)
_cod_data_source_file gp5047.cif
_cod_data_source_block Fom_O-11-009
_cod_depositor_comments
;
The following automatic conversions were performed:

'_symmetry_cell_setting' value 'Monoclinic' changed to 'monoclinic'
according to /home/saulius/struct/CIF-dictionaries/cif_core.dic
dictionary named 'cif_core.dic' version 2.4.2 from
2011-04-26.

'_exptl_absorpt_correction_type' value 'Analytical'
changed to 'analytical' according to
/home/saulius/struct/CIF-dictionaries/cif_core.dic dictionary named
'cif_core.dic' version 2.4.2 from 2011-04-26.

Automatic conversion script
Id: cif_fix_values 1715 2011-07-08 13:25:40Z adriana 
;
_cod_original_sg_symbol_H-M 'P 21'
_cod_database_code 2105080
_cod_database_fobs_code 2105080

loop_
_symmetry_equiv_pos_as_xyz
'x, y, z'
'-x, y+1/2, -z'

loop_
_atom_site_type_symbol
_atom_site_label
_atom_site_fract_x
_atom_site_fract_y
_atom_site_fract_z
_atom_site_U_iso_or_equiv
_atom_site_adp_type
_atom_site_calc_flag
_atom_site_refinement_flags
_atom_site_occupancy
_atom_site_symmetry_multiplicity
_atom_site_disorder_assembly
_atom_site_disorder_group
F F12A 0.61665(18) 0.3940(9) 0.20484(7) 0.0654(10) Uani d P 0.87 1 A -1
O O1A 0.7374(5) -0.2255(11) 0.16994(17) 0.0611(16) Uani d P 0.87 1 A -1
C C1A 0.7222(4) -0.0019(13) 0.17923(17) 0.0513(15) Uani d P 0.87 1 A -1
N N1A 0.7126(3) 0.1906(10) 0.15429(10) 0.0486(12) Uani d P 0.87 1 A -1
H H1A 0.7082 0.3407 0.1636 0.058 Uiso calc PR 0.87 1 A -1
C C11A 0.7143(3) 0.0694(13) 0.22009(12) 0.0440(13) Uani d P 0.87 1 A -1
C C12A 0.6643(3) 0.2531(11) 0.23194(12) 0.0457(13) Uani d P 0.87 1 A -1
C C13A 0.6566(3) 0.3054(15) 0.26833(15) 0.0577(15) Uani d P 0.87 1 A -1
H H13A 0.6217 0.4342 0.2748 0.069 Uiso calc PR 0.87 1 A -1
C C14A 0.7057(5) 0.1494(16) 0.29625(15) 0.072(2) Uani d P 0.87 1 A -1
H H14A 0.7051 0.1807 0.3218 0.086 Uiso calc PR 0.87 1 A -1
C C15A 0.7523(5) -0.0408(19) 0.28560(19) 0.072(2) Uani d P 0.87 1 A -1
H H15A 0.7828 -0.1409 0.3042 0.086 Uiso calc PR 0.87 1 A -1
C C16A 0.7574(4) -0.0961(14) 0.24792(17) 0.0545(15) Uani d P 0.87 1 A -1
H H16A 0.7878 -0.2356 0.2412 0.065 Uiso calc PR 0.87 1 A -1
C C21A 0.7089(3) 0.1803(11) 0.11538(12) 0.0359(11) Uani d P 0.87 1 A -1
C C22A 0.6681(3) 0.3736(14) 0.09502(16) 0.0570(16) Uani d P 0.87 1 A -1
H H22A 0.6447 0.5016 0.1081 0.068 Uiso calc PR 0.87 1 A -1
N N23A 0.6592(3) 0.3929(11) 0.05655(11) 0.0564(12) Uani d P 0.87 1 A -1
C C24A 0.6953(5) 0.2069(16) 0.03895(17) 0.0650(19) Uani d P 0.87 1 A -1
H H24A 0.6914 0.2148 0.0128 0.078 Uiso calc PR 0.87 1 A -1
C C25A 0.7388(5) 0.0004(15) 0.05770(18) 0.058(2) Uani d P 0.87 1 A -1
H H25A 0.7623 -0.1256 0.0442 0.070 Uiso calc PR 0.87 1 A -1
C C26A 0.7458(3) -0.0117(12) 0.09557(15) 0.0465(13) Uani d P 0.87 1 A -1
H H26A 0.7748 -0.1459 0.1086 0.056 Uiso calc PR 0.87 1 A -1
F F12B 0.11662(19) 0.3096(9) 0.13382(7) 0.0630(10) Uani d P 0.83 1 B -1
O O1B 0.2384(7) 0.9343(15) 0.1828(3) 0.060(2) Uani d P 0.83 1 B -1
C C1B 0.2210(5) 0.7171(12) 0.17087(17) 0.0401(14) Uani d P 0.83 1 B -1
N N1B 0.2154(3) 0.5166(9) 0.19422(10) 0.0427(11) Uani d P 0.83 1 B -1
H H1B 0.2098 0.3672 0.1841 0.051 Uiso calc PR 0.83 1 B -1
C C11B 0.2096(3) 0.6627(11) 0.12957(12) 0.0383(11) Uani d P 0.83 1 B -1
C C12B 0.1568(3) 0.4647(13) 0.11208(14) 0.0487(14) Uani d P 0.83 1 B -1
C C13B 0.1456(3) 0.4249(14) 0.07383(13) 0.0535(15) Uani d P 0.83 1 B -1
H H13B 0.1124 0.2907 0.0633 0.064 Uiso calc PR 0.83 1 B -1
C C14B 0.1838(4) 0.5850(14) 0.05137(14) 0.0522(15) Uani d P 0.83 1 B -1
H H14B 0.1774 0.5569 0.0255 0.063 Uiso calc PR 0.83 1 B -1
C C15B 0.2313(4) 0.7856(18) 0.06667(15) 0.0648(19) Uani d P 0.83 1 B -1
H H15B 0.2544 0.8990 0.0511 0.078 Uiso calc PR 0.83 1 B -1
C C16B 0.2450(3) 0.8200(14) 0.10576(14) 0.0482(14) Uani d P 0.83 1 B -1
H H16B 0.2791 0.9534 0.1159 0.058 Uiso calc PR 0.83 1 B -1
C C21B 0.2179(3) 0.5298(13) 0.23371(13) 0.0458(14) Uani d P 0.83 1 B -1
C C22B 0.1794(3) 0.3266(12) 0.24978(14) 0.0467(14) Uani d P 0.83 1 B -1
H H22B 0.1553 0.1970 0.2340 0.056 Uiso calc PR 0.83 1 B -1
N N23B 0.1754(3) 0.3093(13) 0.28691(12) 0.0594(14) Uani d P 0.83 1 B -1
C C24B 0.2110(5) 0.4786(15) 0.30811(18) 0.0564(17) Uani d P 0.83 1 B -1
H H24B 0.2092 0.4652 0.3339 0.068 Uiso calc PR 0.83 1 B -1
C C25B 0.2543(5) 0.6919(18) 0.29504(18) 0.062(2) Uani d P 0.83 1 B -1
H H25B 0.2788 0.8167 0.3116 0.075 Uiso calc PR 0.83 1 B -1
C C26B 0.2579(4) 0.7040(14) 0.25738(15) 0.0471(14) Uani d P 0.83 1 B -1
H H26B 0.2883 0.8338 0.2479 0.056 Uiso calc PR 0.83 1 B -1
F F12C 1.0459(2) 0.9066(9) 0.20364(7) 0.0662(10) Uani d P 0.83 1 C -1
O O1C 0.9227(4) 0.2770(11) 0.15497(15) 0.0536(13) Uani d P 0.83 1 C -1
C C1C 0.9415(4) 0.4960(14) 0.16617(16) 0.0493(16) Uani d P 0.83 1 C -1
N N1C 0.9465(3) 0.7003(10) 0.14310(11) 0.0468(11) Uani d P 0.83 1 C -1
H H1C 0.9513 0.8484 0.1537 0.056 Uiso calc PR 0.83 1 C -1
C C11C 0.9544(4) 0.5719(19) 0.20840(15) 0.053(2) Uani d P 0.83 1 C -1
C C12C 1.0002(5) 0.760(2) 0.2247(2) 0.064(3) Uani d P 0.83 1 C -1
C C13C 1.0161(7) 0.815(2) 0.2640(3) 0.089(5) Uani d P 0.83 1 C -1
H H13C 1.0476 0.9552 0.2736 0.107 Uiso calc PR 0.83 1 C -1
C C14C 0.9821(7) 0.649(2) 0.2863(2) 0.072(3) Uani d P 0.83 1 C -1
H H14C 0.9921 0.6697 0.3123 0.087 Uiso calc PR 0.83 1 C -1
C C15C 0.9322(6) 0.445(2) 0.2708(2) 0.062(3) Uani d P 0.83 1 C -1
H H15C 0.9076 0.3368 0.2866 0.075 Uiso calc PR 0.83 1 C -1
C C16C 0.9192(6) 0.405(2) 0.2329(2) 0.064(3) Uani d P 0.83 1 C -1
H H16C 0.8870 0.2671 0.2231 0.077 Uiso calc PR 0.83 1 C -1
C C21C 0.9447(4) 0.6945(14) 0.10344(14) 0.0414(16) Uani d P 0.83 1 C -1
C C22C 0.9853(3) 0.8832(14) 0.08752(14) 0.0509(15) Uani d P 0.83 1 C -1
H H22C 1.0122 1.0075 0.1035 0.061 Uiso calc PR 0.83 1 C -1
N N23C 0.9896(3) 0.9043(12) 0.05095(13) 0.0548(13) Uani d P 0.83 1 C -1
C C24C 0.9524(7) 0.702(3) 0.02853(17) 0.072(4) Uani d P 0.83 1 C -1
H H24C 0.9554 0.7035 0.0028 0.086 Uiso calc PR 0.83 1 C -1
C C25C 0.9145(5) 0.513(2) 0.0421(2) 0.057(3) Uani d P 0.83 1 C -1
H H25C 0.8898 0.3884 0.0257 0.068 Uiso calc PR 0.83 1 C -1
C C26C 0.9090(5) 0.490(2) 0.0810(2) 0.063(3) Uani d P 0.83 1 C -1
H H26C 0.8838 0.3510 0.0909 0.076 Uiso calc PR 0.83 1 C -1
F F12D 0.54501(19) -0.1874(9) 0.12603(7) 0.0703(11) Uani d P 0.87 1 D -1
O O1D 0.4286(6) 0.4349(14) 0.1593(3) 0.069(2) Uani d P 0.87 1 D -1
C C1D 0.4419(4) 0.2167(12) 0.15033(16) 0.0440(13) Uani d P 0.87 1 D -1
N N1D 0.4494(3) 0.0152(10) 0.17516(11) 0.0467(11) Uani d P 0.87 1 D -1
H H1D 0.4533 -0.1357 0.1660 0.056 Uiso calc PR 0.87 1 D -1
C C11D 0.4483(3) 0.1584(12) 0.11076(13) 0.0440(13) Uani d P 0.87 1 D -1
C C12D 0.4979(3) -0.0417(14) 0.09936(15) 0.0527(15) Uani d P 0.87 1 D -1
C C13D 0.5013(3) -0.0914(15) 0.06184(15) 0.0570(15) Uani d P 0.87 1 D -1
H H13D 0.5350 -0.2237 0.0555 0.068 Uiso calc PR 0.87 1 D -1
C C14D 0.4590(5) 0.0404(17) 0.03548(17) 0.068(2) Uani d P 0.87 1 D -1
H H14D 0.4634 0.0054 0.0104 0.081 Uiso calc PR 0.87 1 D -1
C C15D 0.4056(6) 0.240(2) 0.0445(2) 0.077(3) Uani d P 0.87 1 D -1
H H15D 0.3744 0.3352 0.0256 0.092 Uiso calc PR 0.87 1 D -1
C C16D 0.4012(5) 0.2878(18) 0.08191(18) 0.068(2) Uani d P 0.87 1 D -1
H H16D 0.3646 0.4135 0.0879 0.081 Uiso calc PR 0.87 1 D -1
C C21D 0.4510(3) 0.0352(14) 0.21442(13) 0.0510(15) Uani d P 0.87 1 D -1
C C22D 0.4937(3) -0.1670(12) 0.23574(13) 0.0503(14) Uani d P 0.87 1 D -1
H H22D 0.5178 -0.2947 0.2228 0.060 Uiso calc PR 0.87 1 D -1
N N23D 0.5012(3) -0.1837(13) 0.27274(12) 0.0655(14) Uani d P 0.87 1 D -1
C C24D 0.4674(3) 0.0048(14) 0.29047(14) 0.0545(15) Uani d P 0.87 1 D -1
H H24D 0.4740 0.0011 0.3167 0.065 Uiso calc PR 0.87 1 D -1
C C25D 0.4251(4) 0.1965(15) 0.27300(14) 0.0581(17) Uani d P 0.87 1 D -1
H H25D 0.4015 0.3187 0.2871 0.070 Uiso calc PR 0.87 1 D -1
C C26D 0.4151(3) 0.2197(14) 0.23314(13) 0.0487(14) Uani d P 0.87 1 D -1
H H26D 0.3854 0.3542 0.2206 0.058 Uiso calc PR 0.87 1 D -1
F F12E 0.7145(3) 0.8784(14) 0.45631(12) 0.0638(16) Uani d PU 0.50 1 E -1
O O1E 0.588(3) 0.257(4) 0.4885(12) 0.059(7) Uani d PDU 0.50 1 E -1
C C1E 0.6071(11) 0.475(3) 0.4806(3) 0.049(3) Uani d PDU 0.50 1 E -1
N N1E 0.6165(5) 0.6706(19) 0.50600(17) 0.050(2) Uani d PDU 0.50 1 E -1
H H1E 0.6212 0.8214 0.4969 0.060 Uiso calc PR 0.50 1 E -1
C C11E 0.6168(12) 0.568(3) 0.4407(4) 0.045(4) Uani d PDU 0.50 1 E -1
C C12E 0.6647(9) 0.741(3) 0.4305(3) 0.044(3) Uani d PU 0.50 1 E -1
C C13E 0.6729(16) 0.810(5) 0.3930(6) 0.072(5) Uani d PU 0.50 1 E -1
H H13E 0.7082 0.9430 0.3883 0.086 Uiso calc PR 0.50 1 E -1
C C14E 0.6274(18) 0.677(7) 0.3635(7) 0.061(6) Uani d PU 0.50 1 E -1
H H14E 0.6274 0.7268 0.3385 0.073 Uiso calc PR 0.50 1 E -1
C C15E 0.584(2) 0.475(9) 0.3720(11) 0.059(6) Uani d PU 0.50 1 E -1
H H15E 0.5548 0.3738 0.3531 0.071 Uiso calc PR 0.50 1 E -1
C C16E 0.5823(11) 0.415(5) 0.4111(7) 0.046(4) Uani d PU 0.50 1 E -1
H H16E 0.5563 0.2642 0.4168 0.055 Uiso calc PR 0.50 1 E -1
C C21E 0.6195(9) 0.655(2) 0.5451(3) 0.034(3) Uani d PDU 0.50 1 E -1
C C22E 0.6612(8) 0.843(3) 0.5657(3) 0.047(3) Uani d PU 0.50 1 E -1
H H22E 0.6863 0.9680 0.5528 0.056 Uiso calc PR 0.50 1 E -1
N N23E 0.6697(8) 0.863(2) 0.6044(3) 0.051(3) Uani d PU 0.50 1 E -1
C C24E 0.6376(17) 0.681(4) 0.6229(6) 0.054(5) Uani d PU 0.50 1 E -1
H H24E 0.6455 0.6818 0.6491 0.064 Uiso calc PR 0.50 1 E -1
C C25E 0.588(2) 0.475(7) 0.6018(12) 0.052(6) Uani d PU 0.50 1 E -1
H H25E 0.5586 0.3654 0.6152 0.062 Uiso calc PR 0.50 1 E -1
C C26E 0.5846(17) 0.440(4) 0.5677(6) 0.055(5) Uani d PU 0.50 1 E -1
H H26E 0.5618 0.2909 0.5562 0.066 Uiso calc PR 0.50 1 E -1
F F12G 0.7150(4) 0.8899(17) 0.53393(14) 0.0807(19) Uani d PU 0.50 1 F -2
O O1G 0.604(3) 0.249(4) 0.4877(13) 0.064(7) Uani d PDU 0.50 1 F -2
C C1G 0.6125(11) 0.474(3) 0.4973(4) 0.054(4) Uani d PDU 0.50 1 F -2
N N1G 0.6164(6) 0.676(2) 0.4738(2) 0.065(2) Uani d PDU 0.50 1 F -2
H H1G 0.6233 0.8244 0.4841 0.078 Uiso calc PR 0.50 1 F -2
C C11G 0.6300(9) 0.544(3) 0.5385(4) 0.057(4) Uani d PDU 0.50 1 F -2
C C12G 0.6729(9) 0.733(3) 0.5549(3) 0.045(3) Uani d PU 0.50 1 F -2
C C13G 0.6883(9) 0.794(3) 0.5930(4) 0.057(3) Uani d PU 0.50 1 F -2
H H13G 0.7217 0.9295 0.6031 0.069 Uiso calc PR 0.50 1 F -2
C C14G 0.6459(18) 0.621(5) 0.6147(5) 0.060(5) Uani d PU 0.50 1 F -2
H H14G 0.6486 0.6530 0.6404 0.072 Uiso calc PR 0.50 1 F -2
C C15G 0.605(2) 0.426(7) 0.6013(11) 0.051(6) Uani d PU 0.50 1 F -2
H H15G 0.5840 0.3040 0.6163 0.061 Uiso calc PR 0.50 1 F -2
C C16G 0.5935(16) 0.412(6) 0.5596(6) 0.070(7) Uani d PU 0.50 1 F -2
H H16G 0.5553 0.2930 0.5483 0.084 Uiso calc PR 0.50 1 F -2
C C21G 0.6102(14) 0.665(3) 0.4340(4) 0.051(4) Uani d PDU 0.50 1 F -2
C C22G 0.6538(9) 0.845(3) 0.4177(4) 0.063(4) Uani d PU 0.50 1 F -2
H H22G 0.6861 0.9567 0.4340 0.076 Uiso calc PR 0.50 1 F -2
N N23G 0.6555(13) 0.877(3) 0.3815(4) 0.073(5) Uani d PU 0.50 1 F -2
C C24G 0.6058(19) 0.661(7) 0.3602(9) 0.071(7) Uani d PU 0.50 1 F -2
H H24G 0.6060 0.6501 0.3343 0.085 Uiso calc PR 0.50 1 F -2
C C25G 0.564(2) 0.493(10) 0.3755(12) 0.068(8) Uani d PU 0.50 1 F -2
H H25G 0.5327 0.3813 0.3589 0.081 Uiso calc PR 0.50 1 F -2
C C26G 0.5583(12) 0.455(5) 0.4129(8) 0.056(5) Uani d PU 0.50 1 F -2
H H26G 0.5288 0.3269 0.4231 0.067 Uiso calc PR 0.50 1 F -2
F F12F 0.2125(3) -0.2157(14) 0.46362(12) 0.0633(15) Uani d PU 0.50 1 G -1
O O1F 0.093(2) 0.407(4) 0.4964(9) 0.063(5) Uani d PDU 0.50 1 G -1
C C1F 0.1132(16) 0.194(3) 0.4885(4) 0.040(4) Uani d PDU 0.50 1 G -1
N N1F 0.1216(5) -0.0057(16) 0.51310(17) 0.0477(19) Uani d PDU 0.50 1 G -1
H H1F 0.1282 -0.1563 0.5043 0.057 Uiso calc PR 0.50 1 G -1
C C11F 0.1171(9) 0.135(3) 0.4484(3) 0.053(3) Uani d PDU 0.50 1 G -1
C C12F 0.1663(7) -0.065(3) 0.4380(3) 0.051(3) Uani d PU 0.50 1 G -1
C C13F 0.1714(8) -0.117(3) 0.3990(3) 0.056(3) Uani d PU 0.50 1 G -1
H H13F 0.2047 -0.2490 0.3922 0.067 Uiso calc PR 0.50 1 G -1
C C14F 0.127(2) 0.030(7) 0.3726(8) 0.078(8) Uani d PU 0.50 1 G -1
H H14F 0.1340 -0.0165 0.3482 0.093 Uiso calc PR 0.50 1 G -1
C C15F 0.071(2) 0.242(7) 0.3732(8) 0.130(10) Uani d PU 0.50 1 G -1
H H15F 0.0439 0.3415 0.3537 0.156 Uiso calc PR 0.50 1 G -1
C C16F 0.071(2) 0.258(6) 0.4206(9) 0.068(6) Uani d PU 0.50 1 G -1
H H16F 0.0316 0.3696 0.4281 0.082 Uiso calc PR 0.50 1 G -1
C C21F 0.1200(10) 0.020(3) 0.5523(3) 0.053(3) Uani d PDU 0.50 1 G -1
C C22F 0.0768(17) 0.264(7) 0.5690(7) 0.070(6) Uani d PU 0.50 1 G -1
H H22F 0.0484 0.4050 0.5577 0.084 Uiso calc PR 0.50 1 G -1
N N23F 0.0990(12) 0.180(4) 0.6095(5) 0.074(5) Uani d PU 0.50 1 G -1
C C24F 0.1347(19) -0.005(6) 0.6276(9) 0.073(6) Uani d PU 0.50 1 G -1
H H24F 0.1369 -0.0091 0.6537 0.087 Uiso calc PR 0.50 1 G -1
C C25F 0.1687(10) -0.190(3) 0.6109(4) 0.061(4) Uani d PU 0.50 1 G -1
H H25F 0.1952 -0.3263 0.6245 0.073 Uiso calc PR 0.50 1 G -1
C C26F 0.1639(8) -0.177(2) 0.5749(3) 0.054(3) Uani d PU 0.50 1 G -1
H H26F 0.1906 -0.3034 0.5627 0.065 Uiso calc PR 0.50 1 G -1
F F12H 0.2167(4) -0.2108(17) 0.53712(14) 0.0795(19) Uani d PU 0.50 1 H -2
O O1H 0.096(2) 0.420(4) 0.4897(9) 0.074(7) Uani d PDU 0.50 1 H -2
C C1H 0.1070(18) 0.199(4) 0.5009(4) 0.052(5) Uani d PDU 0.50 1 H -2
N N1H 0.1165(5) -0.0014(19) 0.4774(2) 0.053(2) Uani d PDU 0.50 1 H -2
H H1H 0.1233 -0.1510 0.4874 0.064 Uiso calc PR 0.50 1 H -2
C C11H 0.1220(9) 0.136(3) 0.5426(4) 0.058(3) Uani d PDU 0.50 1 H -2
C C12H 0.1732(8) -0.060(3) 0.5606(3) 0.055(3) Uani d PU 0.50 1 H -2
C C13H 0.1876(9) -0.110(3) 0.5993(4) 0.066(4) Uani d PU 0.50 1 H -2
H H13H 0.2206 -0.2470 0.6090 0.079 Uiso calc PR 0.50 1 H -2
C C14H 0.1517(15) 0.049(6) 0.6222(8) 0.074(7) Uani d PU 0.50 1 H -2
H H14H 0.1632 0.0214 0.6481 0.089 Uiso calc PR 0.50 1 H -2
C C15H 0.0946(16) 0.267(5) 0.6084(7) 0.106(9) Uani d PU 0.50 1 H -2
H H15H 0.0690 0.3911 0.6215 0.128 Uiso calc PR 0.50 1 H -2
C C16H 0.0923(19) 0.221(6) 0.5678(9) 0.077(7) Uani d PU 0.50 1 H -2
H H16H 0.0430 0.2979 0.5566 0.093 Uiso calc PR 0.50 1 H -2
C C21H 0.1160(10) 0.016(3) 0.4387(3) 0.056(3) Uani d PDU 0.50 1 H -2
C C22H 0.077(2) 0.208(6) 0.4128(8) 0.064(6) Uani d PU 0.50 1 H -2
H H22H 0.0472 0.3417 0.4219 0.076 Uiso calc PR 0.50 1 H -2
N N23H 0.0818(14) 0.198(3) 0.3818(4) 0.066(4) Uani d PU 0.50 1 H -2
C C24H 0.1253(18) -0.025(6) 0.3641(8) 0.059(5) Uani d PU 0.50 1 H -2
H H24H 0.1283 -0.0270 0.3384 0.071 Uiso calc PR 0.50 1 H -2
C C25H 0.1557(8) -0.198(3) 0.3842(3) 0.054(3) Uani d PU 0.50 1 H -2
H H25H 0.1796 -0.3394 0.3743 0.065 Uiso calc PR 0.50 1 H -2
C C26H 0.1533(7) -0.177(2) 0.4207(4) 0.052(3) Uani d PU 0.50 1 H -2
H H26H 0.1794 -0.3064 0.4360 0.063 Uiso calc PR 0.50 1 H -2
F F22W 0.6211(16) 0.414(8) 0.1280(7) 0.096(7) Uiso d P 0.13 1 I -3
O O1W 0.728(4) -0.243(10) 0.1790(14) 0.087(17) Uiso d PDU 0.13 1 I -3
C C1W 0.710(5) -0.037(10) 0.1645(8) 0.090(12) Uiso d PDU 0.13 1 I -3
N N1W 0.720(3) 0.181(10) 0.1866(8) 0.089(9) Uiso d PDU 0.13 1 I -3
H H1W 0.7232 0.3253 0.1754 0.107 Uiso calc PR 0.13 1 I -3
C C11W 0.727(3) 0.181(9) 0.2256(8) 0.084(9) Uiso d PGDU 0.13 1 I -3
C C12W 0.686(2) 0.376(8) 0.2419(9) 0.092(10) Uiso d PGU 0.13 1 I -3
H H12W 0.6582 0.5037 0.2268 0.110 Uiso calc PR 0.13 1 I -3
N N13W 0.686(2) 0.380(9) 0.2807(10) 0.093(11) Uiso d PGU 0.13 1 I -3
C C14W 0.727(3) 0.190(10) 0.3032(7) 0.093(12) Uiso d PGU 0.13 1 I -3
H H14W 0.7275 0.1926 0.3292 0.111 Uiso calc PR 0.13 1 I -3
C C15W 0.768(3) -0.005(9) 0.2870(13) 0.085(12) Uiso d PGU 0.13 1 I -3
H H15W 0.7960 -0.1325 0.3020 0.101 Uiso calc PR 0.13 1 I -3
C C16W 0.768(3) -0.009(8) 0.2481(13) 0.081(11) Uiso d PGU 0.13 1 I -3
H H16W 0.7957 -0.1395 0.2372 0.097 Uiso calc PR 0.13 1 I -3
C C21W 0.692(2) 0.047(7) 0.1239(6) 0.067(9) Uiso d PGDU 0.13 1 I -3
C C22W 0.6505(18) 0.269(6) 0.1103(7) 0.060(8) Uiso d PGU 0.13 1 I -3
C C23W 0.6474(17) 0.337(6) 0.0726(8) 0.043(8) Uiso d PGU 0.13 1 I -3
H H23W 0.6197 0.4852 0.0636 0.051 Uiso calc PR 0.13 1 I -3
C C24W 0.686(3) 0.184(8) 0.0485(7) 0.063(12) Uiso d PGU 0.13 1 I -3
H H24W 0.6837 0.2292 0.0233 0.076 Uiso calc PR 0.13 1 I -3
C C25W 0.727(3) -0.038(7) 0.0621(9) 0.070(13) Uiso d PGU 0.13 1 I -3
H H25W 0.7529 -0.1406 0.0460 0.084 Uiso calc PR 0.13 1 I -3
C C26W 0.730(2) -0.106(6) 0.0998(9) 0.068(11) Uiso d PGU 0.13 1 I -3
H H26W 0.7581 -0.2545 0.1089 0.081 Uiso calc PR 0.13 1 I -3
F F22X 0.1227(10) 0.279(4) 0.2033(4) 0.073(4) Uiso d P 0.17 1 J -3
O O1X 0.231(4) 0.901(8) 0.1761(14) 0.055(11) Uiso d PDU 0.17 1 J -3
C C1X 0.219(4) 0.678(8) 0.1819(8) 0.076(10) Uiso d PDU 0.17 1 J -3
N N1X 0.2114(17) 0.495(7) 0.1552(6) 0.081(7) Uiso d PDU 0.17 1 J -3
H H1X 0.2059 0.3417 0.1634 0.097 Uiso calc PR 0.17 1 J -3
C C11X 0.211(2) 0.513(8) 0.1171(6) 0.100(8) Uiso d PGDU 0.17 1 J -3
C C12X 0.1664(18) 0.331(7) 0.0941(8) 0.100(9) Uiso d PGU 0.17 1 J -3
H H12X 0.1382 0.2014 0.1048 0.120 Uiso calc PR 0.17 1 J -3
N N13X 0.1636(18) 0.343(7) 0.0552(8) 0.117(9) Uiso d PGU 0.17 1 J -3
C C14X 0.206(2) 0.537(8) 0.0392(6) 0.120(10) Uiso d PGU 0.17 1 J -3
H H14X 0.2039 0.5454 0.0131 0.144 Uiso calc PR 0.17 1 J -3
C C15X 0.250(2) 0.719(7) 0.0622(10) 0.118(11) Uiso d PGU 0.17 1 J -3
H H15X 0.2786 0.8491 0.0515 0.141 Uiso calc PR 0.17 1 J -3
C C16X 0.253(2) 0.707(7) 0.1011(9) 0.109(10) Uiso d PGU 0.17 1 J -3
H H16X 0.2831 0.8289 0.1165 0.131 Uiso calc PR 0.17 1 J -3
C C21X 0.215(2) 0.654(8) 0.2226(7) 0.102(11) Uiso d PGDU 0.17 1 J -3
C C22X 0.166(2) 0.446(7) 0.2299(7) 0.101(10) Uiso d PGU 0.17 1 J -3
C C23X 0.1607(17) 0.376(6) 0.2669(9) 0.068(9) Uiso d PGU 0.17 1 J -3
H H23X 0.1279 0.2377 0.2718 0.081 Uiso calc PR 0.17 1 J -3
C C24X 0.204(3) 0.514(8) 0.2966(6) 0.091(13) Uiso d PGU 0.17 1 J -3
H H24X 0.2009 0.4673 0.3214 0.109 Uiso calc PR 0.17 1 J -3
C C25X 0.253(3) 0.721(8) 0.2893(9) 0.100(15) Uiso d PGU 0.17 1 J -3
H H25X 0.2827 0.8134 0.3092 0.120 Uiso calc PR 0.17 1 J -3
C C26X 0.259(2) 0.791(7) 0.2523(11) 0.098(13) Uiso d PGU 0.17 1 J -3
H H26X 0.2914 0.9299 0.2474 0.117 Uiso calc PR 0.17 1 J -3
F F22Y 1.0551(10) 0.886(5) 0.1231(4) 0.080(5) Uiso d P 0.17 1 K -3
O O1Y 0.9538(16) 0.269(5) 0.1555(9) 0.058(9) Uiso d PDU 0.17 1 K -3
C C1Y 0.939(2) 0.488(5) 0.1435(6) 0.057(6) Uiso d PDU 0.17 1 K -3
N N1Y 0.9452(15) 0.670(5) 0.1716(5) 0.053(5) Uiso d PDU 0.17 1 K -3
H H1Y 0.9344 0.8300 0.1682 0.064 Uiso calc PR 0.17 1 K -3
C C11Y 0.9727(18) 0.550(5) 0.2073(5) 0.034(5) Uiso d PGDU 0.17 1 K -3
C C12Y 1.0197(14) 0.742(5) 0.2273(5) 0.016(5) Uiso d PGDU 0.17 1 K -3
H H12Y 1.0514 0.8525 0.2148 0.019 Uiso calc PR 0.17 1 K -3
N N13Y 1.0191(13) 0.768(5) 0.2659(5) 0.019(5) Uiso d PGU 0.17 1 K -3
C C14Y 0.9716(19) 0.603(7) 0.2845(6) 0.029(6) Uiso d PGU 0.17 1 K -3
H H14Y 0.9713 0.6206 0.3103 0.035 Uiso calc PR 0.17 1 K -3
C C15Y 0.925(2) 0.411(6) 0.2645(8) 0.030(6) Uiso d PGU 0.17 1 K -3
H H15Y 0.8929 0.3008 0.2770 0.036 Uiso calc PR 0.17 1 K -3
C C16Y 0.925(2) 0.385(5) 0.2260(8) 0.035(6) Uiso d PGU 0.17 1 K -3
H H16Y 0.8938 0.2569 0.2126 0.043 Uiso calc PR 0.17 1 K -3
C C21Y 0.9513(13) 0.604(5) 0.1054(5) 0.018(6) Uiso d PGDU 0.17 1 K -3
C C22Y 1.0102(11) 0.777(5) 0.0960(5) 0.040(6) Uiso d PGU 0.17 1 K -3
C C23Y 1.0135(15) 0.835(6) 0.0584(6) 0.059(9) Uiso d PGU 0.17 1 K -3
H H23Y 1.0529 0.9501 0.0521 0.071 Uiso calc PR 0.17 1 K -3
C C24Y 0.9578(19) 0.720(8) 0.0301(4) 0.046(12) Uiso d PGU 0.17 1 K -3
H H24Y 0.9600 0.7581 0.0049 0.056 Uiso calc PR 0.17 1 K -3
C C25Y 0.8989(19) 0.547(8) 0.0395(6) 0.039(10) Uiso d PGU 0.17 1 K -3
H H25Y 0.8616 0.4699 0.0206 0.047 Uiso calc PR 0.17 1 K -3
C C26Y 0.8956(15) 0.489(6) 0.0772(7) 0.035(9) Uiso d PGU 0.17 1 K -3
H H26Y 0.8562 0.3737 0.0834 0.042 Uiso calc PR 0.17 1 K -3
F F22Z 0.5572(15) -0.196(7) 0.2006(6) 0.092(7) Uiso d P 0.13 1 L -3
O O1Z 0.412(3) 0.398(7) 0.1594(12) 0.033(8) Uiso d PDU 0.13 1 L -3
C C1Z 0.435(3) 0.182(8) 0.1668(8) 0.052(9) Uiso d PDU 0.13 1 L -3
N N1Z 0.4546(19) 0.015(7) 0.1403(6) 0.062(6) Uiso d PDU 0.13 1 L -3
H H1Z 0.4669 -0.1374 0.1484 0.074 Uiso calc PR 0.13 1 L -3
C C11Z 0.457(3) 0.054(8) 0.1028(6) 0.055(7) Uiso d PGDU 0.13 1 L -3
C C12Z 0.486(2) -0.151(7) 0.0837(8) 0.060(8) Uiso d PGU 0.13 1 L -3
H H12Z 0.5084 -0.2941 0.0970 0.072 Uiso calc PR 0.13 1 L -3
N N13Z 0.4818(19) -0.143(7) 0.0447(8) 0.068(8) Uiso d PGU 0.13 1 L -3
C C14Z 0.449(3) 0.070(9) 0.0247(6) 0.063(10) Uiso d PGU 0.13 1 L -3
H H14Z 0.4457 0.0757 -0.0014 0.075 Uiso calc PR 0.13 1 L -3
C C15Z 0.420(3) 0.276(8) 0.0438(11) 0.065(10) Uiso d PGU 0.13 1 L -3
H H15Z 0.3974 0.4185 0.0304 0.079 Uiso calc PR 0.13 1 L -3
C C16Z 0.424(3) 0.268(7) 0.0828(11) 0.063(10) Uiso d PGU 0.13 1 L -3
H H16Z 0.4045 0.4050 0.0956 0.075 Uiso calc PR 0.13 1 L -3
C C21Z 0.449(5) 0.144(19) 0.2090(10) 0.20(3) Uiso d PGDU 0.13 1 L -3
C C22Z 0.517(5) -0.015(16) 0.221(2) 0.21(3) Uiso d PGU 0.13 1 L -3
C C23Z 0.546(3) -0.043(13) 0.259(2) 0.21(3) Uiso d PGU 0.13 1 L -3
H H23Z 0.5911 -0.1495 0.2667 0.258 Uiso calc PR 0.13 1 L -3
C C24Z 0.508(5) 0.089(17) 0.2854(11) 0.21(3) Uiso d PGU 0.13 1 L -3
H H24Z 0.5275 0.0706 0.3110 0.252 Uiso calc PR 0.13 1 L -3
C C25Z 0.440(5) 0.248(15) 0.2738(19) 0.21(3) Uiso d PGU 0.13 1 L -3
H H25Z 0.4148 0.3367 0.2915 0.249 Uiso calc PR 0.13 1 L -3
C C26Z 0.411(4) 0.276(15) 0.236(2) 0.21(3) Uiso d PGU 0.13 1 L -3
H H26Z 0.3658 0.3827 0.2277 0.247 Uiso calc PR 0.13 1 L -3

loop_
_atom_site_aniso_label
_atom_site_aniso_U_11
_atom_site_aniso_U_22
_atom_site_aniso_U_33
_atom_site_aniso_U_12
_atom_site_aniso_U_13
_atom_site_aniso_U_23
F12A 0.0686(18) 0.064(3) 0.0654(16) 0.024(2) 0.0162(13) 0.0040(18)
O1A 0.097(4) 0.037(3) 0.051(3) 0.016(3) 0.016(3) -0.005(2)
C1A 0.059(4) 0.040(4) 0.056(3) -0.005(3) 0.012(3) -0.003(3)
N1A 0.061(3) 0.043(3) 0.044(2) 0.008(2) 0.0128(17) -0.005(2)
C11A 0.049(3) 0.039(4) 0.043(2) 0.004(3) 0.0024(19) 0.014(3)
C12A 0.060(3) 0.028(3) 0.047(2) -0.003(3) 0.003(2) 0.008(2)
C13A 0.061(3) 0.050(4) 0.066(3) 0.005(3) 0.021(3) 0.007(3)
C14A 0.107(5) 0.063(5) 0.048(3) -0.003(5) 0.016(3) -0.004(3)
C15A 0.076(5) 0.078(6) 0.058(3) 0.013(5) 0.001(3) 0.035(4)
C16A 0.065(3) 0.036(4) 0.062(3) 0.010(3) 0.006(2) 0.005(3)
C21A 0.039(2) 0.024(3) 0.047(2) 0.000(2) 0.0104(19) -0.006(2)
C22A 0.067(3) 0.056(5) 0.050(3) 0.006(3) 0.012(3) -0.021(3)
N23A 0.088(3) 0.042(3) 0.039(2) 0.001(3) 0.007(2) -0.002(2)
C24A 0.098(5) 0.058(5) 0.043(3) -0.016(4) 0.021(3) -0.009(3)
C25A 0.079(4) 0.040(4) 0.061(3) -0.007(4) 0.027(3) -0.020(3)
C26A 0.057(3) 0.025(3) 0.059(3) 0.005(3) 0.015(2) -0.007(2)
F12B 0.078(2) 0.063(2) 0.0469(14) -0.025(2) 0.0041(13) 0.0053(16)
O1B 0.085(5) 0.033(3) 0.059(4) -0.001(3) -0.001(3) -0.002(3)
C1B 0.050(3) 0.023(4) 0.046(3) -0.012(3) 0.003(3) 0.001(3)
N1B 0.068(3) 0.024(3) 0.034(2) -0.003(2) 0.0023(18) -0.005(2)
C11B 0.051(3) 0.023(3) 0.040(2) 0.006(2) 0.003(2) 0.000(2)
C12B 0.053(3) 0.039(4) 0.054(3) -0.002(3) 0.008(2) 0.008(3)
C13B 0.069(3) 0.046(4) 0.043(3) -0.003(3) -0.001(2) -0.008(3)
C14B 0.077(4) 0.042(4) 0.037(2) -0.004(3) 0.007(2) -0.004(3)
C15B 0.080(4) 0.067(5) 0.053(3) 0.002(4) 0.028(3) 0.013(3)
C16B 0.055(3) 0.044(4) 0.047(2) -0.004(3) 0.014(2) -0.001(3)
C21B 0.054(3) 0.042(4) 0.044(3) -0.007(3) 0.017(2) -0.004(3)
C22B 0.072(4) 0.031(3) 0.039(3) 0.003(3) 0.015(2) 0.005(2)
N23B 0.077(3) 0.061(4) 0.043(2) 0.012(3) 0.017(2) 0.009(3)
C24B 0.076(4) 0.049(4) 0.045(3) 0.014(3) 0.013(3) 0.005(3)
C25B 0.075(4) 0.059(5) 0.050(3) 0.000(4) 0.001(3) -0.013(3)
C26B 0.060(3) 0.033(4) 0.049(3) -0.015(3) 0.011(2) -0.007(3)
F12C 0.083(2) 0.059(2) 0.0535(15) -0.028(2) 0.0021(14) 0.0036(17)
O1C 0.070(4) 0.037(3) 0.054(3) -0.017(3) 0.012(2) -0.0036(19)
C1C 0.052(3) 0.046(5) 0.053(3) 0.008(3) 0.019(3) -0.001(3)
N1C 0.069(3) 0.031(3) 0.044(2) -0.002(2) 0.0184(19) -0.002(2)
C11C 0.036(4) 0.079(6) 0.044(3) -0.013(4) 0.007(2) 0.009(3)
C12C 0.049(4) 0.082(6) 0.057(4) -0.003(4) -0.003(3) 0.032(4)
C13C 0.107(7) 0.071(8) 0.081(5) 0.013(6) -0.016(4) 0.039(5)
C14C 0.102(7) 0.067(7) 0.047(3) 0.012(5) 0.010(3) 0.000(4)
C15C 0.087(6) 0.053(6) 0.052(4) 0.002(4) 0.024(4) 0.015(4)
C16C 0.076(4) 0.061(5) 0.060(5) -0.012(4) 0.023(3) -0.002(4)
C21C 0.055(4) 0.022(3) 0.044(3) 0.013(3) -0.005(2) -0.003(2)
C22C 0.057(3) 0.045(4) 0.048(3) -0.007(3) -0.002(2) -0.015(3)
N23C 0.085(4) 0.036(3) 0.045(2) -0.003(3) 0.014(2) -0.001(2)
C24C 0.115(8) 0.063(6) 0.037(3) 0.005(5) 0.013(3) -0.005(3)
C25C 0.065(5) 0.047(5) 0.053(4) 0.006(4) -0.008(3) -0.019(3)
C26C 0.060(4) 0.073(6) 0.052(4) 0.003(4) -0.007(3) 0.003(3)
F12D 0.0782(19) 0.076(3) 0.0582(15) 0.034(2) 0.0142(14) 0.0043(18)
O1D 0.092(6) 0.035(4) 0.083(4) -0.006(3) 0.021(3) -0.001(3)
C1D 0.046(3) 0.029(4) 0.056(3) 0.004(3) 0.006(2) 0.002(3)
N1D 0.064(3) 0.023(3) 0.055(2) -0.005(2) 0.0151(19) -0.004(2)
C11D 0.048(3) 0.025(3) 0.061(3) -0.008(2) 0.015(2) -0.005(3)
C12D 0.045(3) 0.052(4) 0.063(3) 0.002(3) 0.015(3) 0.002(3)
C13D 0.066(3) 0.057(4) 0.051(3) -0.014(3) 0.020(3) -0.006(3)
C14D 0.089(4) 0.066(6) 0.047(3) -0.011(5) 0.007(3) 0.016(4)
C15D 0.089(5) 0.073(6) 0.065(4) -0.007(5) -0.001(3) 0.020(4)
C16D 0.067(5) 0.063(5) 0.072(4) 0.006(4) 0.008(3) 0.021(4)
C21D 0.045(3) 0.062(4) 0.047(2) -0.015(3) 0.008(2) -0.010(3)
C22D 0.063(3) 0.033(3) 0.055(3) 0.004(3) 0.008(2) -0.005(2)
N23D 0.071(3) 0.060(4) 0.063(3) -0.001(3) 0.005(2) -0.006(3)
C24D 0.060(3) 0.051(4) 0.051(3) 0.000(3) 0.001(2) -0.014(3)
C25D 0.060(3) 0.061(5) 0.057(3) 0.001(3) 0.022(2) -0.017(3)
C26D 0.043(3) 0.056(4) 0.049(2) -0.004(3) 0.012(2) -0.007(3)
F12E 0.070(3) 0.074(4) 0.049(2) -0.031(3) 0.016(2) -0.014(3)
O1E 0.083(16) 0.036(9) 0.060(8) -0.026(9) 0.017(8) -0.005(7)
C1E 0.056(6) 0.050(9) 0.040(6) -0.001(5) 0.006(6) 0.006(6)
N1E 0.081(5) 0.038(6) 0.032(4) -0.009(4) 0.013(3) 0.006(4)
C11E 0.047(7) 0.054(10) 0.031(5) 0.000(7) -0.004(4) -0.001(6)
C12E 0.062(7) 0.046(7) 0.026(6) 0.013(6) 0.009(5) 0.011(4)
C13E 0.080(10) 0.078(13) 0.059(10) -0.015(9) 0.014(8) 0.003(8)
C14E 0.055(12) 0.082(13) 0.047(8) -0.016(8) 0.015(8) 0.000(8)
C15E 0.063(16) 0.070(11) 0.045(8) 0.006(11) 0.008(9) -0.027(7)
C16E 0.029(9) 0.060(9) 0.050(6) 0.011(7) 0.009(7) -0.009(6)
C21E 0.044(7) 0.017(6) 0.043(5) -0.002(5) 0.012(5) 0.009(4)
C22E 0.063(7) 0.044(8) 0.033(6) -0.013(6) 0.006(5) 0.009(5)
N23E 0.077(7) 0.047(7) 0.030(5) 0.002(5) 0.007(4) 0.002(4)
C24E 0.080(9) 0.053(11) 0.033(7) -0.006(9) 0.023(5) -0.004(6)
C25E 0.059(13) 0.042(12) 0.060(9) 0.011(10) 0.029(10) 0.019(8)
C26E 0.070(8) 0.044(7) 0.060(11) -0.023(6) 0.042(8) 0.004(7)
F12G 0.094(4) 0.080(5) 0.065(3) -0.038(4) 0.000(3) 0.002(3)
O1G 0.083(17) 0.038(8) 0.071(10) -0.003(6) 0.007(9) 0.001(7)
C1G 0.055(7) 0.049(9) 0.061(8) 0.018(6) 0.015(8) 0.003(7)
N1G 0.076(6) 0.051(7) 0.070(6) -0.006(5) 0.018(4) -0.001(5)
C11G 0.041(6) 0.073(11) 0.057(6) -0.002(7) 0.005(5) 0.009(7)
C12G 0.052(7) 0.045(8) 0.038(6) 0.003(6) 0.006(5) 0.003(5)
C13G 0.057(7) 0.057(9) 0.056(9) 0.001(6) 0.000(6) 0.010(7)
C14G 0.086(10) 0.060(12) 0.036(9) 0.030(8) 0.010(7) 0.001(7)
C15G 0.053(11) 0.048(13) 0.050(9) 0.014(9) 0.003(7) 0.015(8)
C16G 0.060(10) 0.121(15) 0.031(7) -0.003(9) 0.008(7) -0.001(8)
C21G 0.061(8) 0.052(10) 0.039(6) 0.022(8) 0.001(6) 0.000(6)
C22G 0.082(8) 0.067(10) 0.040(7) -0.022(8) 0.005(6) -0.016(7)
N23G 0.103(11) 0.063(10) 0.057(9) -0.019(8) 0.021(7) -0.025(7)
C24G 0.068(16) 0.078(12) 0.062(8) 0.001(10) -0.006(8) -0.046(8)
C25G 0.056(14) 0.083(14) 0.065(10) -0.005(11) 0.014(9) -0.024(10)
C26G 0.030(10) 0.074(10) 0.062(7) 0.020(8) 0.003(7) -0.018(6)
F12F 0.077(3) 0.070(4) 0.046(2) 0.029(3) 0.020(2) 0.013(3)
O1F 0.091(9) 0.027(8) 0.076(9) 0.014(6) 0.033(7) 0.001(6)
C1F 0.041(7) 0.021(9) 0.059(7) 0.003(5) 0.011(8) 0.004(6)
N1F 0.082(5) 0.023(5) 0.041(4) 0.004(4) 0.016(3) -0.005(3)
C11F 0.061(7) 0.044(8) 0.060(6) -0.005(6) 0.026(5) -0.008(6)
C12F 0.041(5) 0.068(8) 0.048(6) -0.005(6) 0.023(5) -0.012(5)
C13F 0.082(7) 0.058(8) 0.034(7) -0.015(7) 0.025(6) -0.009(6)
C14F 0.106(13) 0.084(18) 0.048(10) -0.007(12) 0.030(8) 0.008(10)
C15F 0.130(17) 0.16(2) 0.104(14) 0.012(13) 0.037(14) 0.016(14)
C16F 0.075(10) 0.079(15) 0.056(9) 0.000(10) 0.026(7) 0.013(9)
C21F 0.062(8) 0.050(9) 0.050(6) -0.011(8) 0.018(6) -0.012(6)
C22F 0.060(14) 0.100(11) 0.052(7) 0.017(9) 0.012(8) -0.045(7)
N23F 0.088(10) 0.069(10) 0.078(7) -0.011(7) 0.055(7) -0.036(6)
C24F 0.083(14) 0.062(11) 0.072(9) -0.018(8) 0.008(8) -0.005(7)
C25F 0.074(8) 0.053(8) 0.057(8) 0.002(6) 0.015(5) 0.006(6)
C26F 0.092(8) 0.020(5) 0.053(6) 0.007(5) 0.024(6) 0.008(5)
F12H 0.088(4) 0.082(5) 0.066(3) 0.031(4) 0.002(3) -0.007(3)
O1H 0.090(11) 0.046(10) 0.084(12) -0.017(7) 0.003(8) 0.014(6)
C1H 0.046(7) 0.041(12) 0.071(8) 0.007(6) 0.021(9) -0.017(7)
N1H 0.074(5) 0.030(5) 0.054(5) 0.001(4) 0.004(3) 0.005(4)
C11H 0.054(6) 0.038(8) 0.085(7) -0.022(6) 0.018(6) -0.002(6)
C12H 0.054(6) 0.057(8) 0.056(6) -0.004(7) 0.009(5) -0.008(6)
C13H 0.073(8) 0.067(10) 0.056(8) 0.011(7) -0.001(6) -0.019(7)
C14H 0.056(10) 0.083(16) 0.079(11) 0.029(12) -0.012(8) -0.021(10)
C15H 0.121(14) 0.083(16) 0.102(10) 0.019(11) -0.029(9) -0.004(10)
C16H 0.039(8) 0.112(17) 0.090(10) 0.016(9) 0.038(7) -0.013(11)
C21H 0.052(7) 0.057(9) 0.062(7) 0.011(8) 0.024(6) 0.000(6)
C22H 0.079(9) 0.054(10) 0.062(13) 0.040(8) 0.026(9) 0.020(9)
N23H 0.090(8) 0.057(7) 0.046(6) -0.004(6) -0.002(5) 0.027(6)
C24H 0.060(8) 0.052(11) 0.071(12) 0.002(7) 0.029(8) 0.005(9)
C25H 0.067(7) 0.050(8) 0.048(7) -0.002(6) 0.018(5) -0.008(6)
C26H 0.073(7) 0.038(6) 0.049(6) 0.007(5) 0.018(5) -0.006(5)

loop_
_atom_type_symbol
_atom_type_description
_atom_type_scat_dispersion_real
_atom_type_scat_dispersion_imag
_atom_type_scat_source
C C 0.0181 0.0091 'International Tables Vol C Tables 4.2.6.8 and 6.1.1.4'
H H 0.0000 0.0000 'International Tables Vol C Tables 4.2.6.8 and 6.1.1.4'
N N 0.0311 0.0180 'International Tables Vol C Tables 4.2.6.8 and 6.1.1.4'
O O 0.0492 0.0322 'International Tables Vol C Tables 4.2.6.8 and 6.1.1.4'
F F 0.0727 0.0534 'International Tables Vol C Tables 4.2.6.8 and 6.1.1.4'

loop_
_geom_angle_atom_site_label_1
_geom_angle_atom_site_label_2
_geom_angle_atom_site_label_3
_geom_angle
O1A C1A N1A 122.2(6)
O1A C1A C11A 121.9(6)
N1A C1A C11A 115.9(6)
C1A N1A C21A 128.7(5)
C1A N1A H1A 115.7
C21A N1A H1A 115.7
C12A C11A C16A 117.6(4)
C12A C11A C1A 127.1(5)
C16A C11A C1A 114.9(5)
C13A C12A C11A 125.7(5)
C13A C12A F12A 117.0(5)
C11A C12A F12A 117.3(4)
C12A C13A C14A 115.8(6)
C12A C13A H13A 122.1
C14A C13A H13A 122.1
C15A C14A C13A 120.1(5)
C15A C14A H14A 119.9
C13A C14A H14A 119.9
C14A C15A C16A 123.1(6)
C14A C15A H15A 118.5
C16A C15A H15A 118.5
C15A C16A C11A 117.4(6)
C15A C16A H16A 121.3
C11A C16A H16A 121.3
C22A C21A N1A 117.1(5)
C22A C21A C26A 117.8(4)
N1A C21A C26A 125.0(5)
C21A C22A N23A 124.5(5)
C21A C22A H22A 117.8
N23A C22A H22A 117.8
C24A N23A C22A 115.6(6)
N23A C24A C25A 123.8(5)
N23A C24A H24A 118.1
C25A C24A H24A 118.1
C26A C25A C24A 118.7(6)
C26A C25A H25A 120.6
C24A C25A H25A 120.6
C25A C26A C21A 119.6(5)
C25A C26A H26A 120.2
C21A C26A H26A 120.2
O1B C1B N1B 122.1(7)
O1B C1B C11B 120.6(7)
N1B C1B C11B 117.2(5)
C1B N1B C21B 126.0(5)
C1B N1B H1B 117.0
C21B N1B H1B 117.0
C16B C11B C12B 116.1(4)
C16B C11B C1B 120.1(5)
C12B C11B C1B 123.6(5)
F12B C12B C13B 118.6(5)
F12B C12B C11B 119.2(4)
C13B C12B C11B 122.2(5)
C14B C13B C12B 119.2(6)
C14B C13B H13B 120.4
C12B C13B H13B 120.4
C15B C14B C13B 120.6(5)
C15B C14B H14B 119.7
C13B C14B H14B 119.7
C14B C15B C16B 119.9(6)
C14B C15B H15B 120.0
C16B C15B H15B 120.0
C11B C16B C15B 121.8(6)
C11B C16B H16B 119.1
C15B C16B H16B 119.1
C26B C21B C22B 117.3(5)
C26B C21B N1B 127.3(5)
C22B C21B N1B 115.2(5)
N23B C22B C21B 123.2(6)
N23B C22B H22B 118.4
C21B C22B H22B 118.4
C24B N23B C22B 118.0(6)
N23B C24B C25B 123.8(6)
N23B C24B H24B 118.1
C25B C24B H24B 118.1
C26B C25B C24B 117.1(6)
C26B C25B H25B 121.5
C24B C25B H25B 121.5
C21B C26B C25B 120.5(6)
C21B C26B H26B 119.8
C25B C26B H26B 119.8
O1C C1C N1C 124.3(6)
O1C C1C C11C 123.1(6)
N1C C1C C11C 112.4(7)
C1C N1C C21C 126.8(6)
C1C N1C H1C 116.6
C21C N1C H1C 116.6
C12C C11C C16C 115.9(5)
C12C C11C C1C 127.7(6)
C16C C11C C1C 116.1(7)
C11C C12C F12C 119.4(6)
C11C C12C C13C 126.8(7)
F12C C12C C13C 113.4(8)
C14C C13C C12C 115.1(9)
C14C C13C H13C 122.5
C12C C13C H13C 122.5
C13C C14C C15C 121.1(6)
C13C C14C H14C 119.5
C15C C14C H14C 119.5
C16C C15C C14C 120.5(6)
C16C C15C H15C 119.7
C14C C15C H15C 119.7
C15C C16C C11C 120.5(7)
C15C C16C H16C 119.7
C11C C16C H16C 119.7
C22C C21C C26C 119.7(5)
C22C C21C N1C 117.8(5)
C26C C21C N1C 122.3(6)
N23C C22C C21C 125.0(5)
N23C C22C H22C 117.5
C21C C22C H22C 117.5
C22C N23C C24C 114.9(6)
C25C C24C N23C 123.0(5)
C25C C24C H24C 118.5
N23C C24C H24C 118.5
C24C C25C C26C 122.6(6)
C24C C25C H25C 118.7
C26C C25C H25C 118.7
C21C C26C C25C 114.7(7)
C21C C26C H26C 122.7
C25C C26C H26C 122.7
O1D C1D N1D 123.5(7)
O1D C1D C11D 119.5(7)
N1D C1D C11D 117.0(6)
C1D N1D C21D 125.3(5)
C1D N1D H1D 117.3
C21D N1D H1D 117.3
C16D C11D C12D 115.1(5)
C16D C11D C1D 121.0(6)
C12D C11D C1D 123.8(5)
F12D C12D C13D 118.6(6)
F12D C12D C11D 119.6(5)
C13D C12D C11D 121.8(6)
C14D C13D C12D 121.6(7)
C14D C13D H13D 119.2
C12D C13D H13D 119.2
C13D C14D C15D 120.2(6)
C13D C14D H14D 119.9
C15D C14D H14D 119.9
C16D C15D C14D 118.4(6)
C16D C15D H15D 120.8
C14D C15D H15D 120.8
C11D C16D C15D 122.8(7)
C11D C16D H16D 118.6
C15D C16D H16D 118.6
C26D C21D N1D 127.0(6)
C26D C21D C22D 118.3(4)
N1D C21D C22D 114.7(5)
N23D C22D C21D 123.7(5)
N23D C22D H22D 118.1
C21D C22D H22D 118.1
C22D N23D C24D 116.6(6)
C25D C24D N23D 123.8(5)
C25D C24D H24D 118.1
N23D C24D H24D 118.1
C24D C25D C26D 121.2(6)
C24D C25D H25D 119.4
C26D C25D H25D 119.4
C21D C26D C25D 116.3(6)
C21D C26D H26D 121.8
C25D C26D H26D 121.8
O1E C1E N1E 123(2)
O1E C1E C11E 125(2)
N1E C1E C11E 111.6(12)
C1E N1E C21E 127.7(10)
C1E N1E H1E 116.2
C21E N1E H1E 116.2
C12E C11E C16E 112.5(15)
C12E C11E C1E 129.5(14)
C16E C11E C1E 116.7(16)
C11E C12E F12E 120.6(10)
C11E C12E C13E 126.7(17)
F12E C12E C13E 112.7(16)
C14E C13E C12E 119(2)
C14E C13E H13E 120.6
C12E C13E H13E 120.6
C15E C14E C13E 118(2)
C15E C14E H14E 121.2
C13E C14E H14E 121.2
C14E C15E C16E 119(3)
C14E C15E H15E 120.6
C16E C15E H15E 120.6
C11E C16E C15E 124(3)
C11E C16E H16E 117.9
C15E C16E H16E 117.9
C22E C21E N1E 116.7(11)
C22E C21E C26E 115.8(12)
N1E C21E C26E 127.3(13)
C21E C22E N23E 125.2(12)
C21E C22E H22E 117.4
N23E C22E H22E 117.4
C24E N23E C22E 117.6(14)
N23E C24E C25E 120(2)
N23E C24E H24E 120.2
C25E C24E H24E 120.2
C26E C25E C24E 124(3)
C26E C25E H25E 117.8
C24E C25E H25E 117.8
C25E C26E C21E 116(2)
C25E C26E H26E 121.9
C21E C26E H26E 121.9
O1G C1G N1G 126(3)
O1G C1G C11G 120(3)
N1G C1G C11G 113.6(13)
C1G N1G C21G 126.4(13)
C1G N1G H1G 116.8
C21G N1G H1G 116.8
C16G C11G C12G 114.7(16)
C16G C11G C1G 115.3(18)
C12G C11G C1G 129.8(15)
C11G C12G F12G 119.2(11)
C11G C12G C13G 128.9(14)
F12G C12G C13G 111.7(14)
C12G C13G C14G 110.8(16)
C12G C13G H13G 124.6
C14G C13G H13G 124.6
C15G C14G C13G 124(2)
C15G C14G H14G 117.8
C13G C14G H14G 117.8
C14G C15G C16G 114(3)
C14G C15G H15G 123.1
C16G C15G H15G 123.1
C11G C16G C15G 126(3)
C11G C16G H16G 116.9
C15G C16G H16G 116.9
C22G C21G N1G 116.3(17)
C22G C21G C26G 124.8(16)
N1G C21G C26G 118.9(19)
N23G C22G C21G 126.9(15)
N23G C22G H22G 116.5
C21G C22G H22G 116.5
C22G N23G C24G 108.3(19)
C25G C24G N23G 125(3)
C25G C24G H24G 117.7
N23G C24G H24G 117.7
C24G C25G C26G 129(4)
C24G C25G H25G 115.4
C26G C25G H25G 115.4
C25G C26G C21G 106(3)
C25G C26G H26G 127.1
C21G C26G H26G 127.1
O1F C1F N1F 124.0(19)
O1F C1F C11F 118.3(18)
N1F C1F C11F 117.0(13)
C1F N1F C21F 123.7(11)
C1F N1F H1F 118.1
C21F N1F H1F 118.1
C16F C11F C12F 116.4(15)
C16F C11F C1F 121.9(18)
C12F C11F C1F 121.5(13)
F12F C12F C11F 122.4(10)
F12F C12F C13F 116.4(13)
C11F C12F C13F 121.2(12)
C14F C13F C12F 118.4(17)
C14F C13F H13F 120.8
C12F C13F H13F 120.8
C13F C14F C15F 135(2)
C13F C14F H14F 112.6
C15F C14F H14F 112.6
C14F C15F C16F 99(2)
C14F C15F H15F 130.7
C16F C15F H15F 130.7
C11F C16F C15F 130(2)
C11F C16F H16F 115.0
C15F C16F H16F 115.0
N1F C21F C26F 114.3(13)
N1F C21F C22F 121.1(16)
C26F C21F C22F 124.5(14)
N23F C22F C21F 94(2)
N23F C22F H22F 132.9
C21F C22F H22F 132.9
C24F N23F C22F 138(2)
N23F C24F C25F 122(3)
N23F C24F H24F 119.0
C25F C24F H24F 119.0
C26F C25F C24F 117.0(19)
C26F C25F H25F 121.5
C24F C25F H25F 121.5
C25F C26F C21F 123.9(12)
C25F C26F H26F 118.1
C21F C26F H26F 118.1
O1H C1H N1H 123.0(19)
O1H C1H C11H 121(2)
N1H C1H C11H 115.4(14)
C1H N1H C21H 125.5(12)
C1H N1H H1H 117.3
C21H N1H H1H 117.3
C16H C11H C12H 102(2)
C16H C11H C1H 131(2)
C12H C11H C1H 127.2(14)
C13H C12H F12H 117.5(14)
C13H C12H C11H 126.0(13)
F12H C12H C11H 116.4(10)
C14H C13H C12H 117.6(17)
C14H C13H H13H 121.2
C12H C13H H13H 121.2
C13H C14H C15H 124(2)
C13H C14H H14H 117.9
C15H C14H H14H 117.9
C16H C15H C14H 97(2)
C16H C15H H15H 131.3
C14H C15H H15H 131.3
C11H C16H C15H 151(3)
C11H C16H H16H 104.7
C15H C16H H16H 104.7
C26H C21H N1H 118.5(13)
C26H C21H C22H 112.8(12)
N1H C21H C22H 128.5(15)
N23H C22H C21H 121(2)
N23H C22H H22H 119.7
C21H C22H H22H 119.7
C22H N23H C24H 123(2)
C25H C24H N23H 119(2)
C25H C24H H24H 120.4
N23H C24H H24H 120.4
C24H C25H C26H 117.3(16)
C24H C25H H25H 121.3
C26H C25H H25H 121.3
C25H C26H C21H 126.9(12)
C25H C26H H26H 116.6
C21H C26H H26H 116.6
O1W C1W N1W 119(3)
O1W C1W C21W 132(4)
N1W C1W C21W 108(3)
C1W N1W C11W 124(4)
C1W N1W H1W 117.8
C11W N1W H1W 117.8
N1W C11W C12W 117(4)
N1W C11W C16W 123(4)
C12W C11W C16W 120.0
N13W C12W C11W 120.0
N13W C12W H12W 120.0
C11W C12W H12W 120.0
C12W N13W C14W 120.0
C15W C14W N13W 120.0
C15W C14W H14W 120.0
N13W C14W H14W 120.0
C16W C15W C14W 120.0
C16W C15W H15W 120.0
C14W C15W H15W 120.0
C15W C16W C11W 120.0
C15W C16W H16W 120.0
C11W C16W H16W 120.0
C22W C21W C26W 120.0
C22W C21W C1W 127(3)
C26W C21W C1W 113(3)
F22W C22W C21W 125(3)
F22W C22W C23W 114(3)
C21W C22W C23W 120.0
C22W C23W C24W 120.0
C22W C23W H23W 120.0
C24W C23W H23W 120.0
C25W C24W C23W 120.0
C25W C24W H24W 120.0
C23W C24W H24W 120.0
C24W C25W C26W 120.0
C24W C25W H25W 120.0
C26W C25W H25W 120.0
C25W C26W C21W 120.0
C25W C26W H26W 120.0
C21W C26W H26W 120.0
O1X C1X N1X 124(3)
O1X C1X C21X 107(3)
N1X C1X C21X 129(3)
C1X N1X C11X 130(3)
C1X N1X H1X 114.9
C11X N1X H1X 114.9
N1X C11X C12X 118(3)
N1X C11X C16X 122(3)
C12X C11X C16X 120.0
C11X C12X N13X 120.0
C11X C12X H12X 120.0
N13X C12X H12X 120.0
C12X N13X C14X 120.0
C15X C14X N13X 120.0
C15X C14X H14X 120.0
N13X C14X H14X 120.0
C14X C15X C16X 120.0
C14X C15X H15X 120.0
C16X C15X H15X 120.0
C15X C16X C11X 120.0
C15X C16X H16X 120.0
C11X C16X H16X 120.0
C22X C21X C26X 120.0
C22X C21X C1X 111(3)
C26X C21X C1X 128(3)
C23X C22X C21X 120.0
C23X C22X F22X 113(2)
C21X C22X F22X 127(2)
C22X C23X C24X 120.0
C22X C23X H23X 120.0
C24X C23X H23X 120.0
C25X C24X C23X 120.0
C25X C24X H24X 120.0
C23X C24X H24X 120.0
C24X C25X C26X 120.0
C24X C25X H25X 120.0
C26X C25X H25X 120.0
C25X C26X C21X 120.0
C25X C26X H26X 120.0
C21X C26X H26X 120.0
O1Y C1Y N1Y 113(2)
O1Y C1Y C21Y 129(3)
N1Y C1Y C21Y 111.7(19)
C1Y N1Y C11Y 109.4(19)
C1Y N1Y H1Y 125.3
C11Y N1Y H1Y 125.3
C12Y C11Y C16Y 120.0
C12Y C11Y N1Y 102.8(16)
C16Y C11Y N1Y 125.2(19)
C11Y C12Y N13Y 120.0
C11Y C12Y H12Y 120.0
N13Y C12Y H12Y 120.0
C14Y N13Y C12Y 120.0
N13Y C14Y C15Y 120.0
N13Y C14Y H14Y 120.0
C15Y C14Y H14Y 120.0
C16Y C15Y C14Y 120.0
C16Y C15Y H15Y 120.0
C14Y C15Y H15Y 120.0
C15Y C16Y C11Y 120.0
C15Y C16Y H16Y 120.0
C11Y C16Y H16Y 120.0
C22Y C21Y C26Y 120.0
C22Y C21Y C1Y 131.1(18)
C26Y C21Y C1Y 108.7(18)
F22Y C22Y C23Y 123.3(17)
F22Y C22Y C21Y 116.5(16)
C23Y C22Y C21Y 120.0
C22Y C23Y C24Y 120.0
C22Y C23Y H23Y 120.0
C24Y C23Y H23Y 120.0
C25Y C24Y C23Y 120.0
C25Y C24Y H24Y 120.0
C23Y C24Y H24Y 120.0
C24Y C25Y C26Y 120.0
C24Y C25Y H25Y 120.0
C26Y C25Y H25Y 120.0
C25Y C26Y C21Y 120.0
C25Y C26Y H26Y 120.0
C21Y C26Y H26Y 120.0
O1Z C1Z N1Z 123(3)
O1Z C1Z C21Z 110(5)
N1Z C1Z C21Z 127(5)
C1Z N1Z C11Z 129(3)
C1Z N1Z H1Z 115.4
C11Z N1Z H1Z 115.4
N1Z C11Z C12Z 115(3)
N1Z C11Z C16Z 124(3)
C12Z C11Z C16Z 120.0
N13Z C12Z C11Z 120.0
N13Z C12Z H12Z 120.0
C11Z C12Z H12Z 120.0
C12Z N13Z C14Z 120.0
C15Z C14Z N13Z 120.0
C15Z C14Z H14Z 120.0
N13Z C14Z H14Z 120.0
C16Z C15Z C14Z 120.0
C16Z C15Z H15Z 120.0
C14Z C15Z H15Z 120.0
C15Z C16Z C11Z 120.0
C15Z C16Z H16Z 120.0
C11Z C16Z H16Z 120.0
C22Z C21Z C26Z 120.0
C22Z C21Z C1Z 112(7)
C26Z C21Z C1Z 127(7)
C21Z C22Z C23Z 120.0
C21Z C22Z F22Z 131(7)
C23Z C22Z F22Z 108(7)
C24Z C23Z C22Z 120.0
C24Z C23Z H23Z 120.0
C22Z C23Z H23Z 120.0
C23Z C24Z C25Z 120.0
C23Z C24Z H24Z 120.0
C25Z C24Z H24Z 120.0
C26Z C25Z C24Z 120.0
C26Z C25Z H25Z 120.0
C24Z C25Z H25Z 120.0
C25Z C26Z C21Z 120.0
C25Z C26Z H26Z 120.0
C21Z C26Z H26Z 120.0

loop_
_geom_bond_atom_site_label_1
_geom_bond_atom_site_label_2
_geom_bond_distance
F12A C12A 1.364(6)
O1A C1A 1.249(9)
C1A N1A 1.339(8)
C1A C11A 1.533(8)
N1A C21A 1.387(5)
N1A H1A 0.8600
C11A C12A 1.364(8)
C11A C16A 1.423(8)
C12A C13A 1.355(7)
C13A C14A 1.438(9)
C13A H13A 0.9300
C14A C15A 1.337(10)
C14A H14A 0.9300
C15A C16A 1.395(7)
C15A H15A 0.9300
C16A H16A 0.9300
C21A C22A 1.359(8)
C21A C26A 1.411(7)
C22A N23A 1.368(6)
C22A H22A 0.9300
N23A C24A 1.339(9)
C24A C25A 1.404(10)
C24A H24A 0.9300
C25A C26A 1.346(7)
C25A H25A 0.9300
C26A H26A 0.9300
F12B C12B 1.355(7)
O1B C1B 1.231(10)
C1B N1B 1.352(8)
C1B C11B 1.491(7)
N1B C21B 1.411(6)
N1B H1B 0.8600
C11B C16B 1.369(8)
C11B C12B 1.427(8)
C12B C13B 1.371(7)
C13B C14B 1.370(9)
C13B H13B 0.9300
C14B C15B 1.366(10)
C14B H14B 0.9300
C15B C16B 1.397(7)
C15B H15B 0.9300
C16B H16B 0.9300
C21B C26B 1.344(8)
C21B C22B 1.398(8)
C22B N23B 1.344(6)
C22B H22B 0.9300
N23B C24B 1.250(9)
C24B C25B 1.432(10)
C24B H24B 0.9300
C25B C26B 1.360(7)
C25B H25B 0.9300
C26B H26B 0.9300
F12C C12C 1.367(8)
O1C C1C 1.236(10)
C1C N1C 1.360(8)
C1C C11C 1.548(8)
N1C C21C 1.417(6)
N1C H1C 0.8600
C11C C12C 1.314(10)
C11C C16C 1.415(9)
C12C C13C 1.423(9)
C13C C14C 1.350(12)
C13C H13C 0.9300
C14C C15C 1.400(11)
C14C H14C 0.9300
C15C C16C 1.358(8)
C15C H15C 0.9300
C16C H16C 0.9300
C21C C22C 1.356(9)
C21C C26C 1.409(11)
C22C N23C 1.326(6)
C22C H22C 0.9300
N23C C24C 1.409(11)
C24C C25C 1.292(10)
C24C H24C 0.9300
C25C C26C 1.413(7)
C25C H25C 0.9300
C26C H26C 0.9300
F12D C12D 1.365(7)
O1D C1D 1.212(9)
C1D N1D 1.372(8)
C1D C11D 1.468(7)
N1D C21D 1.406(6)
N1D H1D 0.8600
C11D C16D 1.370(8)
C11D C12D 1.414(9)
C12D C13D 1.378(7)
C13D C14D 1.283(9)
C13D H13D 0.9300
C14D C15D 1.421(12)
C14D H14D 0.9300
C15D C16D 1.376(8)
C15D H15D 0.9300
C16D H16D 0.9300
C21D C26D 1.353(8)
C21D C22D 1.423(8)
C22D N23D 1.316(6)
C22D H22D 0.9300
N23D C24D 1.332(8)
C24D C25D 1.318(9)
C24D H24D 0.9300
C25D C26D 1.418(6)
C25D H25D 0.9300
C26D H26D 0.9300
F12E C12E 1.343(15)
O1E C1E 1.226(19)
C1E N1E 1.361(14)
C1E C11E 1.538(14)
N1E C21E 1.396(12)
N1E H1E 0.8600
C11E C12E 1.28(2)
C11E C16E 1.38(3)
C12E C13E 1.41(2)
C13E C14E 1.39(4)
C13E H13E 0.9300
C14E C15E 1.33(6)
C14E H14E 0.9300
C15E C16E 1.44(5)
C15E H15E 0.9300
C16E H16E 0.9300
C21E C22E 1.346(18)
C21E C26E 1.54(2)
C22E N23E 1.378(15)
C22E H22E 0.9300
N23E C24E 1.31(3)
C24E C25E 1.48(5)
C24E H24E 0.9300
C25E C26E 1.23(5)
C25E H25E 0.9300
C26E H26E 0.9300
F12G C12G 1.360(15)
O1G C1G 1.23(2)
C1G N1G 1.355(14)
C1G C11G 1.506(15)
N1G C21G 1.414(14)
N1G H1G 0.8600
C11G C16G 1.24(3)
C11G C12G 1.30(2)
C12G C13G 1.391(18)
C13G C14G 1.43(3)
C13G H13G 0.9300
C14G C15G 1.27(5)
C14G H14G 0.9300
C15G C16G 1.48(5)
C15G H15G 0.9300
C16G H16G 0.9300
C21G C22G 1.35(3)
C21G C26G 1.52(3)
C22G N23G 1.31(2)
C22G H22G 0.9300
N23G C24G 1.52(3)
C24G C25G 1.28(6)
C24G H24G 0.9300
C25G C26G 1.37(5)
C25G H25G 0.9300
C26G H26G 0.9300
F12F C12F 1.350(14)
O1F C1F 1.206(16)
C1F N1F 1.361(14)
C1F C11F 1.478(15)
N1F C21F 1.413(12)
N1F H1F 0.8600
C11F C16F 1.32(4)
C11F C12F 1.396(19)
C12F C13F 1.437(14)
C13F C14F 1.34(4)
C13F H13F 0.9300
C14F C15F 1.43(5)
C14F H14F 0.9300
C15F C16F 1.70(4)
C15F H15F 0.9300
C16F H16F 0.9300
C21F C26F 1.435(19)
C21F C22F 1.61(3)
C22F N23F 1.51(3)
C22F H22F 0.9300
N23F C24F 1.26(4)
C24F C25F 1.30(4)
C24F H24F 0.9300
C25F C26F 1.284(18)
C25F H25F 0.9300
C26F H26F 0.9300
F12H C12H 1.412(14)
O1H C1H 1.227(18)
C1H N1H 1.365(15)
C1H C11H 1.514(16)
N1H C21H 1.386(12)
N1H H1H 0.8600
C11H C16H 1.17(3)
C11H C12H 1.41(2)
C12H C13H 1.396(18)
C13H C14H 1.36(3)
C13H H13H 0.9300
C14H C15H 1.51(3)
C14H H14H 0.9300
C15H C16H 1.47(4)
C15H H15H 0.9300
C16H H16H 0.9300
C21H C26H 1.385(17)
C21H C22H 1.45(3)
C22H N23H 1.13(3)
C22H H22H 0.9300
N23H C24H 1.54(3)
C24H C25H 1.21(3)
C24H H24H 0.9300
C25H C26H 1.317(16)
C25H H25H 0.9300
C26H H26H 0.9300
F22W C22W 1.14(4)
O1W C1W 1.21(2)
C1W N1W 1.38(2)
C1W C21W 1.51(2)
N1W C11W 1.38(2)
N1W H1W 0.8600
C11W C12W 1.3900
C11W C16W 1.3900
C12W N13W 1.3900
C12W H12W 0.9300
N13W C14W 1.3900
C14W C15W 1.3900
C14W H14W 0.9300
C15W C16W 1.3900
C15W H15W 0.9300
C16W H16W 0.9300
C21W C22W 1.3900
C21W C26W 1.3900
C22W C23W 1.3900
C23W C24W 1.3900
C23W H23W 0.9300
C24W C25W 1.3900
C24W H24W 0.9300
C25W C26W 1.3900
C25W H25W 0.9300
C26W H26W 0.9300
F22X C22X 1.40(3)
O1X C1X 1.20(2)
C1X N1X 1.349(19)
C1X C21X 1.47(2)
N1X C11X 1.368(18)
N1X H1X 0.8600
C11X C12X 1.3900
C11X C16X 1.3900
C12X N13X 1.3900
C12X H12X 0.9300
N13X C14X 1.3900
C14X C15X 1.3900
C14X H14X 0.9300
C15X C16X 1.3900
C15X H15X 0.9300
C16X H16X 0.9300
C21X C22X 1.3900
C21X C26X 1.3900
C22X C23X 1.3900
C23X C24X 1.3900
C23X H23X 0.9300
C24X C25X 1.3900
C24X H24X 0.9300
C25X C26X 1.3900
C25X H25X 0.9300
C26X H26X 0.9300
F22Y C22Y 1.26(2)
O1Y C1Y 1.235(19)
C1Y N1Y 1.375(19)
C1Y C21Y 1.535(18)
N1Y C11Y 1.436(19)
N1Y H1Y 0.8600
C11Y C12Y 1.3900
C11Y C16Y 1.3900
C12Y N13Y 1.3900
C12Y H12Y 0.9300
N13Y C14Y 1.3900
C14Y C15Y 1.3900
C14Y H14Y 0.9300
C15Y C16Y 1.3900
C15Y H15Y 0.9300
C16Y H16Y 0.9300
C21Y C22Y 1.3900
C21Y C26Y 1.3900
C22Y C23Y 1.3900
C23Y C24Y 1.3900
C23Y H23Y 0.9300
C24Y C25Y 1.3900
C24Y H24Y 0.9300
C25Y C26Y 1.3900
C25Y H25Y 0.9300
C26Y H26Y 0.9300
F22Z C22Z 1.41(6)
O1Z C1Z 1.21(2)
C1Z N1Z 1.36(2)
C1Z C21Z 1.51(2)
N1Z C11Z 1.368(19)
N1Z H1Z 0.8600
C11Z C12Z 1.3900
C11Z C16Z 1.3900
C12Z N13Z 1.3900
C12Z H12Z 0.9300
N13Z C14Z 1.3900
C14Z C15Z 1.3900
C14Z H14Z 0.9300
C15Z C16Z 1.3900
C15Z H15Z 0.9300
C16Z H16Z 0.9300
C21Z C22Z 1.3900
C21Z C26Z 1.3900
C22Z C23Z 1.3900
C23Z C24Z 1.3900
C23Z H23Z 0.9300
C24Z C25Z 1.3900
C24Z H24Z 0.9300
C25Z C26Z 1.3900
C25Z H25Z 0.9300
C26Z H26Z 0.9300

loop_
_geom_hbond_atom_site_label_D
_geom_hbond_atom_site_label_H
_geom_hbond_atom_site_label_A
_geom_hbond_site_symmetry_A
_geom_hbond_distance_DH
_geom_hbond_distance_HA
_geom_hbond_distance_DA
_geom_hbond_angle_DHA
_geom_hbond_publ_flag
N1A H1A O1A 1_565 0.86 2.32 3.117(8) 154 yes
N1B H1B O1B 1_545 0.86 2.31 3.099(10) 153 yes
N1C H1C O1C 1_565 0.86 2.29 3.074(8) 152 yes
N1D H1D O1D 1_545 0.86 2.29 3.093(9) 157 yes
N1E H1E O1E 1_565 0.86 2.35 3.15(3) 155 yes
N1G H1G O1G 1_565 0.86 2.25 3.05(3) 155 yes
N1F H1F O1F 1_545 0.86 2.36 3.15(2) 153 yes
N1H H1H O1H 1_545 0.86 2.29 3.08(3) 153 yes
N1A H1A F12A . 0.86 2.26 2.766(5) 118 yes
N1B H1B F12B . 0.86 2.19 2.720(5) 119 yes
N1C H1C F12C . 0.86 2.20 2.727(5) 119 yes
N1D H1D F12D . 0.86 2.22 2.723(5) 117 yes
N1E H1E F12E . 0.86 2.26 2.773(9) 118 yes
N1F H1F F12F . 0.86 2.16 2.698(9) 120 yes
N1G H1G F12G . 0.86 2.18 2.727(11) 122 yes
N1H H1H F12H . 0.86 2.19 2.720(10) 120 yes

loop_
_geom_torsion_atom_site_label_1
_geom_torsion_atom_site_label_2
_geom_torsion_atom_site_label_3
_geom_torsion_atom_site_label_4
_geom_torsion
O1A C1A N1A C21A 7.1(10)
C11A C1A N1A C21A -173.6(5)
O1A C1A C11A C12A -147.7(7)
N1A C1A C11A C12A 33.1(9)
O1A C1A C11A C16A 24.7(9)
N1A C1A C11A C16A -154.5(6)
C16A C11A C12A C13A 5.3(9)
C1A C11A C12A C13A 177.5(6)
C16A C11A C12A F12A -173.5(5)
C1A C11A C12A F12A -1.3(9)
C11A C12A C13A C14A -0.5(9)
F12A C12A C13A C14A 178.4(6)
C12A C13A C14A C15A -2.9(10)
C13A C14A C15A C16A 1.1(12)
C14A C15A C16A C11A 3.8(10)
C12A C11A C16A C15A -6.7(8)
C1A C11A C16A C15A -179.9(6)
C1A N1A C21A C22A 155.1(6)
C1A N1A C21A C26A -26.4(8)
N1A C21A C22A N23A 179.6(5)
C26A C21A C22A N23A 1.1(8)
C21A C22A N23A C24A -1.2(9)
C22A N23A C24A C25A 1.0(9)
N23A C24A C25A C26A -0.8(10)
C24A C25A C26A C21A 0.6(9)
C22A C21A C26A C25A -0.7(8)
N1A C21A C26A C25A -179.2(5)
O1B C1B N1B C21B 8.3(11)
C11B C1B N1B C21B -174.9(5)
O1B C1B C11B C16B 22.6(11)
N1B C1B C11B C16B -154.3(6)
O1B C1B C11B C12B -151.7(8)
N1B C1B C11B C12B 31.4(9)
C16B C11B C12B F12B -177.0(5)
C1B C11B C12B F12B -2.5(8)
C16B C11B C12B C13B 3.4(8)
C1B C11B C12B C13B 177.9(6)
F12B C12B C13B C14B 178.1(6)
C11B C12B C13B C14B -2.3(9)
C12B C13B C14B C15B -1.3(10)
C13B C14B C15B C16B 3.7(10)
C12B C11B C16B C15B -1.0(8)
C1B C11B C16B C15B -175.7(6)
C14B C15B C16B C11B -2.4(10)
C1B N1B C21B C26B -29.4(9)
C1B N1B C21B C22B 155.7(6)
C26B C21B C22B N23B 5.1(9)
N1B C21B C22B N23B -179.5(5)
C21B C22B N23B C24B -3.0(9)
C22B N23B C24B C25B 1.2(10)
N23B C24B C25B C26B -1.7(10)
C22B C21B C26B C25B -5.4(9)
N1B C21B C26B C25B 179.8(6)
C24B C25B C26B C21B 3.8(10)
O1C C1C N1C C21C -10.8(10)
C11C C1C N1C C21C 174.2(5)
O1C C1C C11C C12C 154.4(9)
N1C C1C C11C C12C -30.6(10)
O1C C1C C11C C16C -19.0(10)
N1C C1C C11C C16C 156.0(7)
C16C C11C C12C F12C 170.7(8)
C1C C11C C12C F12C -2.8(12)
C16C C11C C12C C13C -1.6(12)
C1C C11C C12C C13C -175.0(9)
C11C C12C C13C C14C 2.4(13)
F12C C12C C13C C14C -170.3(9)
C12C C13C C14C C15C -2.7(11)
C13C C14C C15C C16C 2.4(11)
C14C C15C C16C C11C -1.5(10)
C12C C11C C16C C15C 1.1(10)
C1C C11C C16C C15C 175.3(8)
C1C N1C C21C C22C -151.6(6)
C1C N1C C21C C26C 22.8(10)
C26C C21C C22C N23C 5.3(11)
N1C C21C C22C N23C 179.8(6)
C21C C22C N23C C24C -4.0(11)
C22C N23C C24C C25C 2.3(14)
N23C C24C C25C C26C -2.0(16)
C22C C21C C26C C25C -4.3(10)
N1C C21C C26C C25C -178.6(6)
C24C C25C C26C C21C 2.9(12)
O1D C1D N1D C21D -6.6(10)
C11D C1D N1D C21D 175.1(5)
O1D C1D C11D C16D -34.1(10)
N1D C1D C11D C16D 144.3(6)
O1D C1D C11D C12D 150.3(7)
N1D C1D C11D C12D -31.3(8)
C16D C11D C12D F12D -177.9(6)
C1D C11D C12D F12D -2.0(8)
C16D C11D C12D C13D 3.4(8)
C1D C11D C12D C13D 179.2(6)
F12D C12D C13D C14D -179.3(6)
C11D C12D C13D C14D -0.6(9)
C12D C13D C14D C15D -1.4(10)
C13D C14D C15D C16D 0.5(11)
C12D C11D C16D C15D -4.3(10)
C1D C11D C16D C15D 179.7(7)
C14D C15D C16D C11D 2.5(11)
C1D N1D C21D C26D 27.8(8)
C1D N1D C21D C22D -154.0(5)
C26D C21D C22D N23D -0.8(8)
N1D C21D C22D N23D -179.2(5)
C21D C22D N23D C24D -1.3(8)
C22D N23D C24D C25D 2.8(9)
N23D C24D C25D C26D -2.3(10)
N1D C21D C26D C25D 179.5(5)
C22D C21D C26D C25D 1.4(8)
C24D C25D C26D C21D 0.1(8)
O1E C1E N1E C21E 11(4)
C11E C1E N1E C21E -173.7(13)
O1E C1E C11E C12E -150(3)
N1E C1E C11E C12E 35(2)
O1E C1E C11E C16E 16(4)
N1E C1E C11E C16E -159.1(14)
C16E C11E C12E F12E -168.6(13)
C1E C11E C12E F12E -2(2)
C16E C11E C12E C13E 11(2)
C1E C11E C12E C13E 177.3(19)
C11E C12E C13E C14E -2(3)
F12E C12E C13E C14E 178(2)
C12E C13E C14E C15E -6(4)
C13E C14E C15E C16E 4(5)
C12E C11E C16E C15E -13(3)
C1E C11E C16E C15E 179(2)
C14E C15E C16E C11E 6(4)
C1E N1E C21E C22E 153.9(14)
C1E N1E C21E C26E -22(2)
N1E C21E C22E N23E 178.7(12)
C26E C21E C22E N23E -5(2)
C21E C22E N23E C24E 3(2)
C22E N23E C24E C25E -5(3)
N23E C24E C25E C26E 11(4)
C24E C25E C26E C21E -12(4)
C22E C21E C26E C25E 9(3)
N1E C21E C26E C25E -175(2)
O1G C1G N1G C21G 1(4)
C11G C1G N1G C21G 174.0(15)
O1G C1G C11G C16G -38(4)
N1G C1G C11G C16G 149(2)
O1G C1G C11G C12G 148(3)
N1G C1G C11G C12G -25(2)
C16G C11G C12G F12G -179.6(18)
C1G C11G C12G F12G -5(2)
C16G C11G C12G C13G 5(3)
C1G C11G C12G C13G 180.0(15)
C11G C12G C13G C14G -3(2)
F12G C12G C13G C14G -177.9(14)
C12G C13G C14G C15G 5(3)
C13G C14G C15G C16G -9(4)
C12G C11G C16G C15G -10(4)
C1G C11G C16G C15G 175(2)
C14G C15G C16G C11G 12(4)
C1G N1G C21G C22G -148.5(15)
C1G N1G C21G C26G 30(2)
N1G C21G C22G N23G -177.8(17)
C26G C21G C22G N23G 4(3)
C21G C22G N23G C24G -5(3)
C22G N23G C24G C25G 6(4)
N23G C24G C25G C26G -5(6)
C24G C25G C26G C21G 3(5)
C22G C21G C26G C25G -2(3)
N1G C21G C26G C25G -180(2)
O1F C1F N1F C21F -10(4)
C11F C1F N1F C21F 179.5(15)
O1F C1F C11F C16F -27(4)
N1F C1F C11F C16F 144(2)
O1F C1F C11F C12F 157(2)
N1F C1F C11F C12F -32(3)
C16F C11F C12F F12F -176(2)
C1F C11F C12F F12F 0(2)
C16F C11F C12F C13F 6(3)
C1F C11F C12F C13F -178.3(16)
F12F C12F C13F C14F -179(2)
C11F C12F C13F C14F -1(3)
C12F C13F C14F C15F 0(5)
C13F C14F C15F C16F -3(5)
C12F C11F C16F C15F -10(5)
C1F C11F C16F C15F 173(3)
C14F C15F C16F C11F 9(5)
C1F N1F C21F C26F -154.3(16)
C1F N1F C21F C22F 22(2)
N1F C21F C22F N23F -178.0(14)
C26F C21F C22F N23F -2(2)
C21F C22F N23F C24F -2(4)
C22F N23F C24F C25F 3(5)
N23F C24F C25F C26F 0(3)
C24F C25F C26F C21F -4(3)
N1F C21F C26F C25F -178.9(13)
C22F C21F C26F C25F 5(2)
O1H C1H N1H C21H 1(4)
C11H C1H N1H C21H -171.7(15)
O1H C1H C11H C16H 39(5)
N1H C1H C11H C16H -148(3)
O1H C1H C11H C12H -146(3)
N1H C1H C11H C12H 26(3)
C16H C11H C12H C13H -6(2)
C1H C11H C12H C13H 178.3(18)
C16H C11H C12H F12H 177.7(19)
C1H C11H C12H F12H 2(2)
F12H C12H C13H C14H 174.2(17)
C11H C12H C13H C14H -2(2)
C12H C13H C14H C15H 3(3)
C13H C14H C15H C16H 3(3)
C12H C11H C16H C15H 24(7)
C1H C11H C16H C15H -160(5)
C14H C15H C16H C11H -23(7)
C1H N1H C21H C26H 158(2)
C1H N1H C21H C22H -25(3)
C26H C21H C22H N23H -4(5)
N1H C21H C22H N23H 180(3)
C21H C22H N23H C24H 4(5)
C22H N23H C24H C25H 0(5)
N23H C24H C25H C26H -3(3)
C24H C25H C26H C21H 3(3)
N1H C21H C26H C25H 176.9(13)
C22H C21H C26H C25H 0(3)
O1W C1W N1W C11W -20(10)
C21W C1W N1W C11W 171(4)
C1W N1W C11W C12W -140(5)
C1W N1W C11W C16W 37(7)
N1W C11W C12W N13W 177(4)
C16W C11W C12W N13W 0.0
C11W C12W N13W C14W 0.0
C12W N13W C14W C15W 0.0
N13W C14W C15W C16W 0.0
C14W C15W C16W C11W 0.0
N1W C11W C16W C15W -176(5)
C12W C11W C16W C15W 0.0
O1W C1W C21W C22W 162(7)
N1W C1W C21W C22W -31(7)
O1W C1W C21W C26W -26(10)
N1W C1W C21W C26W 141(5)
C26W C21W C22W F22W -176(4)
C1W C21W C22W F22W -3(5)
C26W C21W C22W C23W 0.0
C1W C21W C22W C23W 172(4)
F22W C22W C23W C24W 176(4)
C21W C22W C23W C24W 0.0
C22W C23W C24W C25W 0.0
C23W C24W C25W C26W 0.0
C24W C25W C26W C21W 0.0
C22W C21W C26W C25W 0.0
C1W C21W C26W C25W -173(4)
O1X C1X N1X C11X -4(11)
C21X C1X N1X C11X 177(4)
C1X N1X C11X C12X -151(5)
C1X N1X C11X C16X 28(6)
N1X C11X C12X N13X 179(3)
C16X C11X C12X N13X 0.0
C11X C12X N13X C14X 0.0
C12X N13X C14X C15X 0.0
N13X C14X C15X C16X 0.0
C14X C15X C16X C11X 0.0
N1X C11X C16X C15X -179(3)
C12X C11X C16X C15X 0.0
O1X C1X C21X C22X 153(5)
N1X C1X C21X C22X -27(8)
O1X C1X C21X C26X -34(8)
N1X C1X C21X C26X 146(5)
C26X C21X C22X C23X 0.0
C1X C21X C22X C23X 174(4)
C26X C21X C22X F22X -176(4)
C1X C21X C22X F22X -2(4)
C21X C22X C23X C24X 0.0
F22X C22X C23X C24X 176(3)
C22X C23X C24X C25X 0.0
C23X C24X C25X C26X 0.0
C24X C25X C26X C21X 0.0
C22X C21X C26X C25X 0.0
C1X C21X C26X C25X -173(5)
O1Y C1Y N1Y C11Y 3(4)
C21Y C1Y N1Y C11Y -153(2)
C1Y N1Y C11Y C12Y 148(2)
C1Y N1Y C11Y C16Y -70(3)
C16Y C11Y C12Y N13Y 0.0
N1Y C11Y C12Y N13Y 144(2)
C11Y C12Y N13Y C14Y 0.0
C12Y N13Y C14Y C15Y 0.0
N13Y C14Y C15Y C16Y 0.0
C14Y C15Y C16Y C11Y 0.0
C12Y C11Y C16Y C15Y 0.0
N1Y C11Y C16Y C15Y -136(3)
O1Y C1Y C21Y C22Y -106(3)
N1Y C1Y C21Y C22Y 45(4)
O1Y C1Y C21Y C26Y 68(4)
N1Y C1Y C21Y C26Y -141(2)
C26Y C21Y C22Y F22Y 176(2)
C1Y C21Y C22Y F22Y -11(3)
C26Y C21Y C22Y C23Y 0.0
C1Y C21Y C22Y C23Y 174(3)
F22Y C22Y C23Y C24Y -175(3)
C21Y C22Y C23Y C24Y 0.0
C22Y C23Y C24Y C25Y 0.0
C23Y C24Y C25Y C26Y 0.0
C24Y C25Y C26Y C21Y 0.0
C22Y C21Y C26Y C25Y 0.0
C1Y C21Y C26Y C25Y -175(2)
O1Z C1Z N1Z C11Z 5(8)
C21Z C1Z N1Z C11Z -168(5)
C1Z N1Z C11Z C12Z 175(4)
C1Z N1Z C11Z C16Z -13(6)
N1Z C11Z C12Z N13Z 172(3)
C16Z C11Z C12Z N13Z 0.0
C11Z C12Z N13Z C14Z 0.0
C12Z N13Z C14Z C15Z 0.0
N13Z C14Z C15Z C16Z 0.0
C14Z C15Z C16Z C11Z 0.0
N1Z C11Z C16Z C15Z -172(4)
C12Z C11Z C16Z C15Z 0.0
O1Z C1Z C21Z C22Z -144(5)
N1Z C1Z C21Z C22Z 29(8)
O1Z C1Z C21Z C26Z 26(8)
N1Z C1Z C21Z C26Z -161(5)
C26Z C21Z C22Z C23Z 0.0
C1Z C21Z C22Z C23Z 171(7)
C26Z C21Z C22Z F22Z 169(7)
C1Z C21Z C22Z F22Z -20(7)
C21Z C22Z C23Z C24Z 0.0
F22Z C22Z C23Z C24Z -171(6)
C22Z C23Z C24Z C25Z 0.0
C23Z C24Z C25Z C26Z 0.0
C24Z C25Z C26Z C21Z 0.0
C22Z C21Z C26Z C25Z 0.0
C1Z C21Z C26Z C25Z -169(8)
